data_4082170
loop_
_publ_author_name
'Nakajima, Takayuki'
'Fukushima, Yuki'
'Tsuji, Minori'
'Hamada, Naoko'
'Kure, Bunsho'
'Tanase, Tomoaki'

_publ_section_title
;
 Configurational Isomerization of Dinuclear Iridium and Rhodium Complexes
 with a Series of NPPN Ligands, 2-PyCH2(Ph)P(CH2)nP(Ph)CH2-2-Py (Py =
 Pyridyl,n= 2--4)
;
_journal_issue 24
_journal_name_full Organometallics
_journal_page_first 7470
_journal_paper_doi 10.1021/om400965j
_journal_volume 32
_journal_year 2013
_chemical_formula_moiety 'C49 H63 Cl2 F12 N2 O0.50 P4 Rh2'
_chemical_formula_sum 'C49 H63 Cl2 F12 N2 O0.5 P4 Rh2'
_chemical_formula_weight 1316.14
_space_group_IT_number 2
_symmetry_cell_setting triclinic
_symmetry_Int_Tables_number 2
_symmetry_space_group_name_Hall '-P 1'
_symmetry_space_group_name_H-M 'P -1'
_atom_sites_solution_hydrogens geom
_atom_sites_solution_primary direct
_atom_sites_solution_secondary difmap
_cell_angle_alpha 85.980(5)
_cell_angle_beta 78.846(6)
_cell_angle_gamma 81.203(4)
_cell_formula_units_Z 2
_cell_length_a 9.818(4)
_cell_length_b 17.630(8)
_cell_length_c 17.634(7)
_cell_measurement_reflns_used 8037
_cell_measurement_temperature 153
_cell_measurement_theta_max 27.45
_cell_measurement_theta_min 3.25
_cell_volume 2957(2)
_computing_cell_refinement CrystalClear
_computing_data_collection 'CrystalClear (Rigaku Inc., 2008)'
_computing_data_reduction CrystalClear
_computing_molecular_graphics 'CrystalStructure 4.0'
_computing_publication_material 'CrystalStructure 4.0 (Rigaku, 2010)'
_computing_structure_refinement 'SHELXL97 (Sheldrick, 2008)'
_computing_structure_solution 'SIR92 (Altomare, et al., 1994)'
_diffrn_ambient_temperature 153
_diffrn_detector_area_resol_mean 7.111
_diffrn_measured_fraction_theta_full 0.986
_diffrn_measured_fraction_theta_max 0.986
_diffrn_measurement_device_type 'Rigaku Saturn724'
_diffrn_measurement_method \w
_diffrn_radiation_type 'Mo K\a'
_diffrn_radiation_wavelength 0.71075
_diffrn_reflns_av_R_equivalents 0.0338
_diffrn_reflns_limit_h_max 12
_diffrn_reflns_limit_h_min -12
_diffrn_reflns_limit_k_max 22
_diffrn_reflns_limit_k_min -22
_diffrn_reflns_limit_l_max 22
_diffrn_reflns_limit_l_min -22
_diffrn_reflns_number 35253
_diffrn_reflns_theta_full 27.47
_diffrn_reflns_theta_max 27.47
_diffrn_standards_number 0
_exptl_absorpt_coefficient_mu 0.828
_exptl_absorpt_correction_T_max 0.974
_exptl_absorpt_correction_T_min 0.838
_exptl_absorpt_correction_type multi-scan
_exptl_absorpt_process_details 'REQAB (Rigaku, 1998)'
_exptl_crystal_colour yellow
_exptl_crystal_density_diffrn 1.484
_exptl_crystal_density_method 'not measured'
_exptl_crystal_description plate
_exptl_crystal_F_000 1344.00
_exptl_crystal_size_max 0.240
_exptl_crystal_size_mid 0.195
_exptl_crystal_size_min 0.032
_refine_diff_density_max 3.150
_refine_diff_density_min -1.020
_refine_ls_extinction_method none
_refine_ls_goodness_of_fit_ref 1.081
_refine_ls_hydrogen_treatment constr
_refine_ls_number_parameters 652
_refine_ls_number_reflns 13358
_refine_ls_number_restraints 4
_refine_ls_R_factor_gt 0.0601
_refine_ls_shift/su_max 0.001
_refine_ls_structure_factor_coef Fsqd
_refine_ls_weighting_details 'w = 1/[\s^2^(Fo^2^)+(0.1357P)^2^+0.0000P] where P=(Fo^2^+2Fc^2^)/3'
_refine_ls_weighting_scheme calc
_refine_ls_wR_factor_ref 0.2008
_reflns_number_gt 10130
_reflns_number_total 13358
_reflns_threshold_expression F^2^>2.0\s(F^2^)
_cod_data_source_file om400965j_si_002.cif
_cod_data_source_block Rh2(rac-L3)(3d)
_cod_original_formula_sum 'C49 H63 Cl2 F12 N2 O0.50 P4 Rh2'
_cod_database_code 4082170

loop_
_symmetry_equiv_pos_site_id
_symmetry_equiv_pos_as_xyz
1 +X,+Y,+Z
2 -X,-Y,-Z

loop_
_atom_site_label
_atom_site_type_symbol
_atom_site_fract_x
_atom_site_fract_y
_atom_site_fract_z
_atom_site_U_iso_or_equiv
_atom_site_adp_type
_atom_site_occupancy
_atom_site_symmetry_multiplicity
_atom_site_calc_flag
_atom_site_refinement_flags
Rh1 Rh 0.44579(3) 0.744162(16) 0.453196(17) 0.03142(12) Uani 1.0 2 d .
Rh2 Rh 0.93575(4) 0.744340(16) 0.002215(16) 0.03837(13) Uani 1.0 2 d .
Cl1 Cl 0.48004(12) 0.66686(6) 0.34217(6) 0.0435(3) Uani 1.0 2 d .
Cl2 Cl 1.13372(12) 0.68292(6) 0.05717(6) 0.0443(3) Uani 1.0 2 d .
P1 P 0.67730(10) 0.75800(6) 0.41750(5) 0.0304(2) Uani 1.0 2 d .
P2 P 0.81821(12) 0.75850(6) 0.12698(6) 0.0369(3) Uani 1.0 2 d .
P3 P 0.96427(14) 0.46739(7) 0.30914(7) 0.0497(3) Uani 1.0 2 d .
P4 P 0.92926(15) 0.02433(7) 0.24970(7) 0.0478(3) Uani 1.0 2 d .
F1 F 0.8417(5) 0.5339(3) 0.2970(3) 0.0926(13) Uani 1.0 2 d .
F2 F 0.8786(6) 0.4572(3) 0.3951(3) 0.1148(17) Uani 1.0 2 d .
F3 F 0.8738(6) 0.4089(3) 0.2825(4) 0.1183(17) Uani 1.0 2 d .
F4 F 1.0337(6) 0.4736(3) 0.2227(3) 0.1202(18) Uani 1.0 2 d .
F5 F 1.0388(6) 0.5239(4) 0.3428(4) 0.143(3) Uani 1.0 2 d .
F6 F 1.0746(7) 0.3977(4) 0.3231(3) 0.143(3) Uani 1.0 2 d .
F7 F 0.7924(4) -0.0199(2) 0.2675(2) 0.0716(9) Uani 1.0 2 d .
F8 F 0.8281(5) 0.10096(19) 0.2318(3) 0.0839(11) Uani 1.0 2 d .
F9 F 0.9546(6) 0.0049(2) 0.16163(18) 0.1014(15) Uani 1.0 2 d .
F10 F 1.0208(5) -0.0533(3) 0.2676(3) 0.1066(16) Uani 1.0 2 d .
F11 F 0.8949(4) 0.0449(2) 0.33920(16) 0.0684(9) Uani 1.0 2 d .
F12 F 1.0596(5) 0.0696(3) 0.2329(3) 0.1071(15) Uani 1.0 2 d .
O1 O 0.5333(19) 0.6598(10) 0.8504(10) 0.156(6) Uiso 0.5000 2 d .
N1 N 0.5305(4) 0.64292(18) 0.50953(19) 0.0326(7) Uani 1.0 2 d .
N2 N 0.8629(4) 0.63580(19) 0.02174(19) 0.0388(8) Uani 1.0 2 d .
C1 C 0.7272(4) 0.7898(3) 0.3163(3) 0.0347(8) Uani 1.0 2 d .
C2 C 0.8812(5) 0.7709(3) 0.2784(3) 0.0380(9) Uani 1.0 2 d .
C3 C 0.9102(5) 0.7978(3) 0.1926(3) 0.0387(9) Uani 1.0 2 d .
C4 C 0.7595(4) 0.6592(3) 0.4307(3) 0.0358(8) Uani 1.0 2 d .
C5 C 0.6707(4) 0.6172(3) 0.4939(3) 0.0358(9) Uani 1.0 2 d .
C6 C 0.7270(5) 0.5533(3) 0.5340(3) 0.0473(11) Uani 1.0 2 d .
C7 C 0.6395(6) 0.5113(3) 0.5856(3) 0.0542(12) Uani 1.0 2 d .
C8 C 0.4952(6) 0.5349(3) 0.5978(3) 0.0500(11) Uani 1.0 2 d .
C9 C 0.4449(5) 0.6001(3) 0.5595(3) 0.0385(9) Uani 1.0 2 d .
C10 C 0.7554(4) 0.8148(3) 0.4759(3) 0.0325(8) Uani 1.0 2 d .
C11 C 0.7615(5) 0.7897(3) 0.5517(3) 0.0453(10) Uani 1.0 2 d .
C12 C 0.8225(6) 0.8300(4) 0.5963(3) 0.0580(13) Uani 1.0 2 d .
C13 C 0.8751(6) 0.8976(4) 0.5679(3) 0.0548(13) Uani 1.0 2 d .
C14 C 0.8697(5) 0.9234(3) 0.4939(3) 0.0489(11) Uani 1.0 2 d .
C15 C 0.8078(5) 0.8822(3) 0.4469(3) 0.0400(9) Uani 1.0 2 d .
C16 C 0.8068(6) 0.6579(3) 0.1595(3) 0.0431(10) Uani 1.0 2 d .
C17 C 0.8119(5) 0.6091(3) 0.0940(3) 0.0407(9) Uani 1.0 2 d .
C18 C 0.7717(5) 0.5360(3) 0.1067(3) 0.0461(10) Uani 1.0 2 d .
C19 C 0.7857(6) 0.4887(3) 0.0447(3) 0.0530(12) Uani 1.0 2 d .
C20 C 0.8410(6) 0.5153(3) -0.0287(3) 0.0502(11) Uani 1.0 2 d .
C21 C 0.8772(5) 0.5889(3) -0.0381(3) 0.0413(10) Uani 1.0 2 d .
C22 C 0.6392(5) 0.8074(3) 0.1385(3) 0.0437(10) Uani 1.0 2 d .
C23 C 0.6031(6) 0.8841(3) 0.1593(3) 0.0516(12) Uani 1.0 2 d .
C24 C 0.4661(7) 0.9200(4) 0.1602(4) 0.0683(16) Uani 1.0 2 d .
C25 C 0.3669(7) 0.8820(4) 0.1399(4) 0.0716(17) Uani 1.0 2 d .
C26 C 0.4018(7) 0.8079(4) 0.1216(4) 0.0702(16) Uani 1.0 2 d .
C27 C 0.5355(6) 0.7697(3) 0.1195(3) 0.0547(12) Uani 1.0 2 d .
C28 C 0.2662(5) 0.8158(3) 0.4150(4) 0.0573(14) Uani 1.0 2 d .
C29 C 0.3534(5) 0.8630(3) 0.4419(4) 0.0551(13) Uani 1.0 2 d .
C30 C 0.3542(5) 0.8445(3) 0.5201(4) 0.0554(13) Uani 1.0 2 d .
C31 C 0.2648(5) 0.7871(3) 0.5447(3) 0.0460(11) Uani 1.0 2 d .
C32 C 0.2132(5) 0.7665(3) 0.4787(3) 0.0499(11) Uani 1.0 2 d .
C33 C 0.2339(8) 0.8178(5) 0.3359(5) 0.090(3) Uani 1.0 2 d .
C34 C 0.4216(7) 0.9268(3) 0.3940(5) 0.089(3) Uani 1.0 2 d .
C35 C 0.4175(7) 0.8859(4) 0.5743(5) 0.082(2) Uani 1.0 2 d .
C36 C 0.2277(7) 0.7564(3) 0.6256(3) 0.0604(14) Uani 1.0 2 d .
C37 C 0.1190(6) 0.7090(4) 0.4761(4) 0.0662(15) Uani 1.0 2 d .
C38 C 1.0529(7) 0.8305(3) -0.0605(3) 0.0520(13) Uani 1.0 2 d .
C39 C 0.9132(6) 0.8646(3) -0.0366(3) 0.0505(12) Uani 1.0 2 d .
C40 C 0.8230(7) 0.8255(3) -0.0714(3) 0.0542(13) Uani 1.0 2 d .
C41 C 0.9161(7) 0.7710(3) -0.1231(3) 0.0566(14) Uani 1.0 2 d .
C42 C 1.0562(6) 0.7705(3) -0.1151(3) 0.0509(12) Uani 1.0 2 d .
C43 C 1.1824(7) 0.8552(3) -0.0397(4) 0.0657(15) Uani 1.0 2 d .
C44 C 0.8630(7) 0.9354(3) 0.0096(3) 0.0635(16) Uani 1.0 2 d .
C45 C 0.6723(8) 0.8464(4) -0.0692(4) 0.0761(18) Uani 1.0 2 d .
C46 C 0.8648(9) 0.7259(4) -0.1785(4) 0.081(2) Uani 1.0 2 d .
C47 C 1.1852(8) 0.7243(3) -0.1561(3) 0.0678(17) Uani 1.0 2 d .
C48 C 0.540(2) 0.6005(11) 0.8881(10) 0.110(6) Uiso 0.5000 2 d .
C49 C 0.508(2) 0.6396(10) 0.9621(10) 0.104(5) Uiso 0.5000 2 d .
C50 C 0.556(2) 0.6344(11) 0.7677(11) 0.112(6) Uiso 0.5000 2 d .
C51 C 0.560(4) 0.7035(15) 0.7323(17) 0.182(11) Uiso 0.5000 2 d .
H1A H 0.6705 0.7670 0.2856 0.0417 Uiso 1.0 2 calc R
H1B H 0.7008 0.8462 0.3125 0.0417 Uiso 1.0 2 calc R
H2A H 0.9099 0.7147 0.2827 0.0456 Uiso 1.0 2 calc R
H2B H 0.9391 0.7957 0.3068 0.0456 Uiso 1.0 2 calc R
H3A H 1.0122 0.7854 0.1730 0.0464 Uiso 1.0 2 calc R
H3B H 0.8867 0.8545 0.1898 0.0464 Uiso 1.0 2 calc R
H4A H 0.7727 0.6324 0.3818 0.0429 Uiso 1.0 2 calc R
H4B H 0.8530 0.6591 0.4440 0.0429 Uiso 1.0 2 calc R
H6 H 0.8257 0.5384 0.5260 0.0568 Uiso 1.0 2 calc R
H7 H 0.6773 0.4668 0.6124 0.0651 Uiso 1.0 2 calc R
H8 H 0.4330 0.5062 0.6320 0.0600 Uiso 1.0 2 calc R
H9 H 0.3465 0.6163 0.5680 0.0461 Uiso 1.0 2 calc R
H11 H 0.7235 0.7446 0.5726 0.0543 Uiso 1.0 2 calc R
H12 H 0.8291 0.8116 0.6476 0.0696 Uiso 1.0 2 calc R
H13 H 0.9146 0.9256 0.6002 0.0657 Uiso 1.0 2 calc R
H14 H 0.9074 0.9688 0.4738 0.0587 Uiso 1.0 2 calc R
H15 H 0.8018 0.9006 0.3955 0.0480 Uiso 1.0 2 calc R
H16A H 0.8855 0.6381 0.1865 0.0517 Uiso 1.0 2 calc R
H16B H 0.7181 0.6552 0.1968 0.0517 Uiso 1.0 2 calc R
H18 H 0.7348 0.5185 0.1577 0.0553 Uiso 1.0 2 calc R
H19 H 0.7577 0.4391 0.0527 0.0636 Uiso 1.0 2 calc R
H20 H 0.8539 0.4839 -0.0719 0.0602 Uiso 1.0 2 calc R
H21 H 0.9139 0.6073 -0.0887 0.0496 Uiso 1.0 2 calc R
H23 H 0.6710 0.9112 0.1727 0.0619 Uiso 1.0 2 calc R
H24 H 0.4407 0.9717 0.1752 0.0819 Uiso 1.0 2 calc R
H25 H 0.2749 0.9079 0.1388 0.0859 Uiso 1.0 2 calc R
H26 H 0.3320 0.7811 0.1098 0.0843 Uiso 1.0 2 calc R
H27 H 0.5575 0.7177 0.1051 0.0656 Uiso 1.0 2 calc R
H33A H 0.1353 0.8393 0.3373 0.1077 Uiso 1.0 2 calc R
H33B H 0.2510 0.7656 0.3171 0.1077 Uiso 1.0 2 calc R
H33C H 0.2941 0.8500 0.3011 0.1077 Uiso 1.0 2 calc R
H34A H 0.5067 0.9335 0.4126 0.1067 Uiso 1.0 2 calc R
H34B H 0.3560 0.9748 0.3989 0.1067 Uiso 1.0 2 calc R
H34C H 0.4461 0.9132 0.3396 0.1067 Uiso 1.0 2 calc R
H35A H 0.3453 0.9243 0.6016 0.0983 Uiso 1.0 2 calc R
H35B H 0.4939 0.9114 0.5444 0.0983 Uiso 1.0 2 calc R
H35C H 0.4543 0.8487 0.6120 0.0983 Uiso 1.0 2 calc R
H36A H 0.1716 0.7972 0.6579 0.0725 Uiso 1.0 2 calc R
H36B H 0.3137 0.7377 0.6457 0.0725 Uiso 1.0 2 calc R
H36C H 0.1734 0.7139 0.6266 0.0725 Uiso 1.0 2 calc R
H37A H 0.1571 0.6767 0.4318 0.0794 Uiso 1.0 2 calc R
H37B H 0.0257 0.7355 0.4708 0.0794 Uiso 1.0 2 calc R
H37C H 0.1117 0.6769 0.5240 0.0794 Uiso 1.0 2 calc R
H43A H 1.1590 0.8750 0.0125 0.0788 Uiso 1.0 2 calc R
H43B H 1.2152 0.8955 -0.0768 0.0788 Uiso 1.0 2 calc R
H43C H 1.2566 0.8110 -0.0413 0.0788 Uiso 1.0 2 calc R
H44A H 0.8625 0.9811 -0.0255 0.0762 Uiso 1.0 2 calc R
H44B H 0.9259 0.9385 0.0458 0.0762 Uiso 1.0 2 calc R
H44C H 0.7678 0.9329 0.0385 0.0762 Uiso 1.0 2 calc R
H45A H 0.6278 0.7997 -0.0639 0.0914 Uiso 1.0 2 calc R
H45B H 0.6566 0.8750 -0.1172 0.0914 Uiso 1.0 2 calc R
H45C H 0.6314 0.8785 -0.0250 0.0914 Uiso 1.0 2 calc R
H46A H 0.9417 0.6877 -0.2022 0.0974 Uiso 1.0 2 calc R
H46B H 0.8315 0.7608 -0.2189 0.0974 Uiso 1.0 2 calc R
H46C H 0.7876 0.6997 -0.1504 0.0974 Uiso 1.0 2 calc R
H47A H 1.2246 0.7531 -0.2026 0.0813 Uiso 1.0 2 calc R
H47B H 1.1620 0.6759 -0.1708 0.0813 Uiso 1.0 2 calc R
H47C H 1.2540 0.7133 -0.1218 0.0813 Uiso 1.0 2 calc R

loop_
_atom_site_aniso_label
_atom_site_aniso_U_11
_atom_site_aniso_U_22
_atom_site_aniso_U_33
_atom_site_aniso_U_12
_atom_site_aniso_U_13
_atom_site_aniso_U_23
Rh1 0.02715(18) 0.02788(18) 0.03777(19) -0.00278(12) -0.00367(13) -0.00031(12)
Rh2 0.0651(3) 0.02491(18) 0.02537(18) -0.00854(15) -0.00733(15) -0.00129(12)
Cl1 0.0512(6) 0.0399(6) 0.0440(6) -0.0100(5) -0.0164(5) -0.0045(4)
Cl2 0.0598(7) 0.0336(5) 0.0398(6) -0.0099(5) -0.0071(5) -0.0020(4)
P1 0.0282(5) 0.0348(5) 0.0278(5) -0.0062(4) -0.0020(4) -0.0045(4)
P2 0.0554(7) 0.0300(5) 0.0266(5) -0.0098(5) -0.0072(5) -0.0021(4)
P3 0.0593(8) 0.0458(7) 0.0405(6) -0.0010(6) -0.0028(6) -0.0096(5)
P4 0.0741(9) 0.0357(6) 0.0341(6) -0.0113(6) -0.0095(6) 0.0019(5)
F1 0.124(4) 0.068(3) 0.080(3) 0.032(3) -0.034(3) -0.0192(19)
F2 0.145(5) 0.115(4) 0.060(3) 0.004(3) 0.020(3) 0.005(3)
F3 0.133(4) 0.079(3) 0.153(5) -0.024(3) -0.030(4) -0.042(3)
F4 0.135(5) 0.147(5) 0.056(3) -0.008(4) 0.029(3) -0.004(3)
F5 0.118(4) 0.134(5) 0.200(7) -0.032(4) -0.047(4) -0.076(5)
F6 0.160(5) 0.148(5) 0.106(4) 0.092(4) -0.060(4) -0.059(4)
F7 0.088(3) 0.068(2) 0.070(2) -0.0329(18) -0.0273(18) -0.0010(16)
F8 0.123(4) 0.0505(19) 0.075(3) 0.0008(19) -0.022(3) 0.0069(16)
F9 0.190(5) 0.069(3) 0.0348(16) -0.012(3) 0.000(2) -0.0063(15)
F10 0.095(3) 0.090(3) 0.110(4) 0.032(3) -0.007(3) 0.037(3)
F11 0.091(3) 0.084(3) 0.0377(15) -0.0313(18) -0.0143(15) -0.0085(14)
F12 0.099(3) 0.143(4) 0.088(3) -0.072(3) -0.006(3) 0.022(3)
N1 0.0308(16) 0.0299(16) 0.0358(17) -0.0040(13) -0.0036(13) -0.0010(13)
N2 0.055(3) 0.0300(17) 0.0345(17) -0.0080(15) -0.0144(15) -0.0026(13)
C1 0.034(2) 0.039(2) 0.0315(19) -0.0064(16) -0.0061(16) -0.0053(16)
C2 0.041(3) 0.045(3) 0.0290(19) -0.0063(17) -0.0064(16) -0.0050(16)
C3 0.047(3) 0.040(3) 0.0303(19) -0.0140(18) -0.0019(17) -0.0058(16)
C4 0.0305(19) 0.033(2) 0.042(2) 0.0004(15) -0.0042(16) -0.0054(16)
C5 0.032(2) 0.0306(19) 0.045(3) 0.0010(15) -0.0091(17) -0.0069(16)
C6 0.041(3) 0.048(3) 0.050(3) 0.0049(19) -0.012(2) 0.001(2)
C7 0.058(3) 0.046(3) 0.054(3) 0.004(3) -0.013(3) 0.011(2)
C8 0.057(3) 0.041(3) 0.052(3) -0.009(2) -0.011(3) 0.009(2)
C9 0.041(3) 0.033(2) 0.039(2) -0.0039(16) -0.0030(17) 0.0002(16)
C10 0.0255(17) 0.039(2) 0.0324(19) -0.0055(15) -0.0024(14) -0.0065(15)
C11 0.048(3) 0.053(3) 0.037(3) -0.015(2) -0.0075(18) 0.0007(19)
C12 0.067(4) 0.073(4) 0.039(3) -0.011(3) -0.020(3) -0.007(3)
C13 0.052(3) 0.072(4) 0.049(3) -0.016(3) -0.017(3) -0.021(3)
C14 0.053(3) 0.049(3) 0.049(3) -0.016(2) -0.011(2) -0.013(2)
C15 0.046(3) 0.045(3) 0.032(2) -0.0157(19) -0.0064(17) -0.0080(17)
C16 0.062(3) 0.034(2) 0.035(2) -0.0141(19) -0.0094(19) 0.0038(16)
C17 0.051(3) 0.034(2) 0.038(2) -0.0070(18) -0.0117(18) -0.0008(17)
C18 0.057(3) 0.037(3) 0.046(3) -0.0140(19) -0.010(2) -0.0004(18)
C19 0.062(3) 0.034(3) 0.067(4) -0.016(2) -0.015(3) -0.003(2)
C20 0.064(3) 0.037(3) 0.053(3) -0.008(2) -0.018(3) -0.008(2)
C21 0.055(3) 0.031(2) 0.041(3) -0.0066(18) -0.0125(19) -0.0087(17)
C22 0.061(3) 0.044(3) 0.0287(19) -0.010(2) -0.0133(19) 0.0063(17)
C23 0.065(3) 0.045(3) 0.040(3) -0.001(3) -0.007(3) 0.0025(19)
C24 0.081(4) 0.065(4) 0.054(3) 0.010(3) -0.018(3) -0.001(3)
C25 0.069(4) 0.089(5) 0.055(4) 0.003(4) -0.019(3) 0.000(3)
C26 0.073(4) 0.076(4) 0.068(4) -0.015(3) -0.026(3) -0.002(3)
C27 0.056(3) 0.060(3) 0.053(3) -0.011(3) -0.019(3) -0.009(3)
C28 0.039(3) 0.049(3) 0.070(4) 0.017(2) -0.000(3) 0.018(3)
C29 0.043(3) 0.032(3) 0.078(4) 0.0083(19) 0.006(3) 0.006(3)
C30 0.040(3) 0.034(3) 0.087(4) -0.0006(18) 0.002(3) -0.017(3)
C31 0.034(3) 0.035(3) 0.061(3) 0.0038(17) 0.006(2) -0.010(2)
C32 0.024(2) 0.053(3) 0.068(3) 0.0021(18) -0.0033(19) 0.001(3)
C33 0.070(4) 0.109(6) 0.089(5) 0.009(4) -0.037(4) 0.024(4)
C34 0.080(5) 0.033(3) 0.124(6) 0.010(3) 0.031(4) 0.016(3)
C35 0.064(4) 0.065(4) 0.117(6) -0.012(3) 0.003(4) -0.054(4)
C36 0.068(4) 0.051(3) 0.050(3) 0.001(3) 0.013(3) -0.010(3)
C37 0.033(3) 0.070(4) 0.098(5) -0.009(3) -0.013(3) -0.017(4)
C38 0.091(4) 0.032(3) 0.030(2) -0.012(3) -0.004(3) 0.0040(17)
C39 0.089(4) 0.026(2) 0.033(2) -0.006(3) -0.005(3) 0.0008(16)
C40 0.088(4) 0.038(3) 0.035(3) 0.003(3) -0.019(3) 0.0059(18)
C41 0.103(5) 0.033(3) 0.031(3) -0.005(3) -0.010(3) -0.0030(17)
C42 0.083(4) 0.036(3) 0.031(2) -0.011(3) -0.004(3) 0.0064(17)
C43 0.093(5) 0.047(3) 0.061(4) -0.028(3) -0.014(3) 0.010(3)
C44 0.108(5) 0.027(3) 0.048(3) -0.009(3) 0.005(3) -0.0029(19)
C45 0.097(5) 0.065(4) 0.068(4) -0.002(4) -0.030(4) 0.012(3)
C46 0.153(7) 0.053(3) 0.048(3) -0.007(4) -0.051(4) 0.003(3)
C47 0.108(5) 0.047(3) 0.037(3) -0.005(3) 0.009(3) 0.002(2)

loop_
_atom_type_symbol
_atom_type_description
_atom_type_scat_dispersion_real
_atom_type_scat_dispersion_imag
_atom_type_scat_source
C C 0.0033 0.0016
;
International Tables for Crystallography
(1992, Vol. C, Tables 4.2.6.8 and 6.1.1.4)
;
H H 0.0000 0.0000
;
International Tables for Crystallography
(1992, Vol. C, Table 6.1.1.4)
;
N N 0.0061 0.0033
;
International Tables for Crystallography
(1992, Vol. C, Tables 4.2.6.8 and 6.1.1.4)
;
Rh Rh -1.1178 0.9187
;
International Tables for Crystallography
(1992, Vol. C, Tables 4.2.6.8 and 6.1.1.4)
;
P P 0.1023 0.0942
;
International Tables for Crystallography
(1992, Vol. C, Tables 4.2.6.8 and 6.1.1.4)
;
Cl Cl 0.1484 0.1585
;
International Tables for Crystallography
(1992, Vol. C, Tables 4.2.6.8 and 6.1.1.4)
;
F F 0.0171 0.0103
;
International Tables for Crystallography
(1992, Vol. C, Tables 4.2.6.8 and 6.1.1.4)
;
O O 0.0106 0.0060
;
International Tables for Crystallography
(1992, Vol. C, Tables 4.2.6.8 and 6.1.1.4)
;

loop_
_geom_angle_atom_site_label_1
_geom_angle_atom_site_label_2
_geom_angle_atom_site_label_3
_geom_angle
_geom_angle_publ_flag
Cl1 Rh1 P1 86.58(4) yes
Cl1 Rh1 N1 85.47(10) yes
Cl1 Rh1 C28 90.54(15) yes
Cl1 Rh1 C29 117.62(17) yes
Cl1 Rh1 C30 153.60(16) yes
Cl1 Rh1 C31 135.95(14) yes
Cl1 Rh1 C32 99.63(15) yes
P1 Rh1 N1 82.02(10) yes
P1 Rh1 C28 127.50(14) yes
P1 Rh1 C29 99.37(14) yes
P1 Rh1 C30 104.03(14) yes
P1 Rh1 C31 137.40(14) yes
P1 Rh1 C32 163.49(13) yes
N1 Rh1 C28 149.97(17) yes
N1 Rh1 C29 156.89(19) yes
N1 Rh1 C30 119.57(18) yes
N1 Rh1 C31 100.68(15) yes
N1 Rh1 C32 113.55(16) yes
C28 Rh1 C29 38.6(3) yes
C28 Rh1 C30 63.7(3) yes
C28 Rh1 C31 62.73(19) yes
C28 Rh1 C32 37.97(19) yes
C29 Rh1 C30 37.5(3) yes
C29 Rh1 C31 62.71(18) yes
C29 Rh1 C32 64.18(19) yes
C30 Rh1 C31 37.85(18) yes
C30 Rh1 C32 64.2(2) yes
C31 Rh1 C32 37.9(2) yes
Cl2 Rh2 P2 86.42(5) yes
Cl2 Rh2 N2 85.48(11) yes
Cl2 Rh2 C38 92.58(16) yes
Cl2 Rh2 C39 122.59(17) yes
Cl2 Rh2 C40 156.94(16) yes
Cl2 Rh2 C41 130.08(16) yes
Cl2 Rh2 C42 96.75(15) yes
P2 Rh2 N2 81.20(10) yes
P2 Rh2 C38 122.47(12) yes
P2 Rh2 C39 98.46(12) yes
P2 Rh2 C40 107.46(13) yes
P2 Rh2 C41 143.46(16) yes
P2 Rh2 C42 161.25(13) yes
N2 Rh2 C38 156.14(14) yes
N2 Rh2 C39 151.9(2) yes
N2 Rh2 C40 114.29(19) yes
N2 Rh2 C41 100.97(17) yes
N2 Rh2 C42 117.43(16) yes
C38 Rh2 C39 37.9(2) yes
C38 Rh2 C40 64.5(3) yes
C38 Rh2 C41 62.6(2) yes
C38 Rh2 C42 39.13(18) yes
C39 Rh2 C40 38.8(3) yes
C39 Rh2 C41 62.89(18) yes
C39 Rh2 C42 64.27(16) yes
C40 Rh2 C41 38.15(17) yes
C40 Rh2 C42 64.27(19) yes
C41 Rh2 C42 36.5(3) yes
Rh1 P1 C1 113.84(14) yes
Rh1 P1 C4 100.68(14) yes
Rh1 P1 C10 119.43(12) yes
C1 P1 C4 109.03(18) yes
C1 P1 C10 107.61(19) yes
C4 P1 C10 105.3(2) yes
Rh2 P2 C3 116.12(14) yes
Rh2 P2 C16 101.21(14) yes
Rh2 P2 C22 115.87(14) yes
C3 P2 C16 106.7(2) yes
C3 P2 C22 109.4(2) yes
C16 P2 C22 106.4(3) yes
F1 P3 F2 86.2(3) yes
F1 P3 F3 87.4(3) yes
F1 P3 F4 91.5(3) yes
F1 P3 F5 90.6(3) yes
F1 P3 F6 175.1(3) yes
F2 P3 F3 88.0(3) yes
F2 P3 F4 173.5(4) yes
F2 P3 F5 85.9(4) yes
F2 P3 F6 91.0(3) yes
F3 P3 F4 85.8(3) yes
F3 P3 F5 173.7(3) yes
F3 P3 F6 88.5(3) yes
F4 P3 F5 100.2(4) yes
F4 P3 F6 90.8(3) yes
F5 P3 F6 93.2(4) yes
F7 P4 F8 88.0(3) yes
F7 P4 F9 90.4(3) yes
F7 P4 F10 88.7(3) yes
F7 P4 F11 87.3(2) yes
F7 P4 F12 178.4(3) yes
F8 P4 F9 89.4(3) yes
F8 P4 F10 176.6(3) yes
F8 P4 F11 88.62(19) yes
F8 P4 F12 90.5(3) yes
F9 P4 F10 90.2(3) yes
F9 P4 F11 177.0(3) yes
F9 P4 F12 90.2(3) yes
F10 P4 F11 91.7(3) yes
F10 P4 F12 92.8(3) yes
F11 P4 F12 92.0(3) yes
C48 O1 C50 103.7(17) yes
Rh1 N1 C5 120.6(3) yes
Rh1 N1 C9 120.7(3) yes
C5 N1 C9 118.7(4) yes
Rh2 N2 C17 121.5(3) yes
Rh2 N2 C21 120.0(3) yes
C17 N2 C21 118.3(4) yes
P1 C1 C2 117.3(3) yes
C1 C2 C3 112.9(4) yes
P2 C3 C2 117.6(4) yes
P1 C4 C5 110.8(3) yes
N1 C5 C4 117.5(4) yes
N1 C5 C6 120.5(4) yes
C4 C5 C6 122.0(4) yes
C5 C6 C7 120.0(5) yes
C6 C7 C8 119.3(5) yes
C7 C8 C9 118.7(5) yes
N1 C9 C8 122.6(4) yes
P1 C10 C11 118.5(4) yes
P1 C10 C15 122.2(4) yes
C11 C10 C15 119.4(5) yes
C10 C11 C12 119.8(5) yes
C11 C12 C13 121.2(5) yes
C12 C13 C14 119.8(6) yes
C13 C14 C15 119.7(5) yes
C10 C15 C14 120.0(4) yes
P2 C16 C17 111.5(3) yes
N2 C17 C16 118.2(4) yes
N2 C17 C18 121.1(4) yes
C16 C17 C18 120.6(4) yes
C17 C18 C19 120.0(5) yes
C18 C19 C20 118.8(5) yes
C19 C20 C21 118.6(5) yes
N2 C21 C20 123.1(4) yes
P2 C22 C23 122.2(4) yes
P2 C22 C27 119.1(4) yes
C23 C22 C27 118.4(5) yes
C22 C23 C24 119.0(6) yes
C23 C24 C25 121.3(6) yes
C24 C25 C26 119.2(7) yes
C25 C26 C27 121.9(7) yes
C22 C27 C26 120.1(6) yes
Rh1 C28 C29 69.5(3) yes
Rh1 C28 C32 71.9(3) yes
Rh1 C28 C33 124.8(4) yes
C29 C28 C32 108.0(5) yes
C29 C28 C33 126.6(6) yes
C32 C28 C33 125.3(6) yes
Rh1 C29 C28 71.8(3) yes
Rh1 C29 C30 71.6(3) yes
Rh1 C29 C34 126.6(4) yes
C28 C29 C30 108.7(5) yes
C28 C29 C34 124.8(6) yes
C30 C29 C34 126.3(6) yes
Rh1 C30 C29 70.9(3) yes
Rh1 C30 C31 73.3(3) yes
Rh1 C30 C35 129.2(4) yes
C29 C30 C31 108.2(5) yes
C29 C30 C35 126.9(5) yes
C31 C30 C35 124.2(6) yes
Rh1 C31 C30 68.8(3) yes
Rh1 C31 C32 70.5(3) yes
Rh1 C31 C36 128.2(4) yes
C30 C31 C32 108.6(5) yes
C30 C31 C36 125.2(6) yes
C32 C31 C36 126.2(5) yes
Rh1 C32 C28 70.1(3) yes
Rh1 C32 C31 71.6(3) yes
Rh1 C32 C37 125.2(4) yes
C28 C32 C31 106.3(5) yes
C28 C32 C37 125.7(6) yes
C31 C32 C37 128.0(5) yes
Rh2 C38 C39 71.6(3) yes
Rh2 C38 C42 73.1(3) yes
Rh2 C38 C43 125.4(4) yes
C39 C38 C42 109.0(5) yes
C39 C38 C43 126.4(5) yes
C42 C38 C43 124.5(5) yes
Rh2 C39 C38 70.5(3) yes
Rh2 C39 C40 71.0(3) yes
Rh2 C39 C44 129.7(3) yes
C38 C39 C40 108.7(4) yes
C38 C39 C44 127.1(6) yes
C40 C39 C44 123.9(5) yes
Rh2 C40 C39 70.2(3) yes
Rh2 C40 C41 74.0(3) yes
Rh2 C40 C45 130.2(4) yes
C39 C40 C41 105.9(5) yes
C39 C40 C45 127.6(5) yes
C41 C40 C45 125.3(6) yes
Rh2 C41 C40 67.9(3) yes
Rh2 C41 C42 70.4(3) yes
Rh2 C41 C46 130.4(4) yes
C40 C41 C42 110.1(5) yes
C40 C41 C46 122.9(6) yes
C42 C41 C46 126.9(5) yes
Rh2 C42 C38 67.8(3) yes
Rh2 C42 C41 73.1(3) yes
Rh2 C42 C47 126.7(4) yes
C38 C42 C41 106.0(5) yes
C38 C42 C47 125.2(6) yes
C41 C42 C47 128.7(5) yes
O1 C48 C49 93.1(16) yes
O1 C50 C51 97.7(19) yes
P1 C1 H1A 107.966 no
P1 C1 H1B 107.970 no
C2 C1 H1A 107.964 no
C2 C1 H1B 107.967 no
H1A C1 H1B 107.230 no
C1 C2 H2A 109.019 no
C1 C2 H2B 109.016 no
C3 C2 H2A 109.017 no
C3 C2 H2B 109.022 no
H2A C2 H2B 107.792 no
P2 C3 H3A 107.884 no
P2 C3 H3B 107.893 no
C2 C3 H3A 107.898 no
C2 C3 H3B 107.900 no
H3A C3 H3B 107.200 no
P1 C4 H4A 109.484 no
P1 C4 H4B 109.477 no
C5 C4 H4A 109.486 no
C5 C4 H4B 109.489 no
H4A C4 H4B 108.064 no
C5 C6 H6 119.997 no
C7 C6 H6 119.991 no
C6 C7 H7 120.373 no
C8 C7 H7 120.371 no
C7 C8 H8 120.646 no
C9 C8 H8 120.651 no
N1 C9 H9 118.708 no
C8 C9 H9 118.704 no
C10 C11 H11 120.084 no
C12 C11 H11 120.080 no
C11 C12 H12 119.396 no
C13 C12 H12 119.392 no
C12 C13 H13 120.080 no
C14 C13 H13 120.077 no
C13 C14 H14 120.165 no
C15 C14 H14 120.175 no
C10 C15 H15 119.967 no
C14 C15 H15 119.987 no
P2 C16 H16A 109.316 no
P2 C16 H16B 109.317 no
C17 C16 H16A 109.331 no
C17 C16 H16B 109.325 no
H16A C16 H16B 107.961 no
C17 C18 H18 120.020 no
C19 C18 H18 120.016 no
C18 C19 H19 120.577 no
C20 C19 H19 120.579 no
C19 C20 H20 120.715 no
C21 C20 H20 120.687 no
N2 C21 H21 118.435 no
C20 C21 H21 118.431 no
C22 C23 H23 120.508 no
C24 C23 H23 120.498 no
C23 C24 H24 119.323 no
C25 C24 H24 119.331 no
C24 C25 H25 120.410 no
C26 C25 H25 120.421 no
C25 C26 H26 119.065 no
C27 C26 H26 119.061 no
C22 C27 H27 119.942 no
C26 C27 H27 119.936 no
C28 C33 H33A 109.469 no
C28 C33 H33B 109.478 no
C28 C33 H33C 109.472 no
H33A C33 H33B 109.472 no
H33A C33 H33C 109.469 no
H33B C33 H33C 109.468 no
C29 C34 H34A 109.474 no
C29 C34 H34B 109.471 no
C29 C34 H34C 109.475 no
H34A C34 H34B 109.464 no
H34A C34 H34C 109.471 no
H34B C34 H34C 109.473 no
C30 C35 H35A 109.477 no
C30 C35 H35B 109.475 no
C30 C35 H35C 109.478 no
H35A C35 H35B 109.467 no
H35A C35 H35C 109.457 no
H35B C35 H35C 109.473 no
C31 C36 H36A 109.477 no
C31 C36 H36B 109.479 no
C31 C36 H36C 109.475 no
H36A C36 H36B 109.471 no
H36A C36 H36C 109.468 no
H36B C36 H36C 109.458 no
C32 C37 H37A 109.472 no
C32 C37 H37B 109.474 no
C32 C37 H37C 109.474 no
H37A C37 H37B 109.469 no
H37A C37 H37C 109.465 no
H37B C37 H37C 109.473 no
C38 C43 H43A 109.475 no
C38 C43 H43B 109.466 no
C38 C43 H43C 109.478 no
H43A C43 H43B 109.467 no
H43A C43 H43C 109.477 no
H43B C43 H43C 109.464 no
C39 C44 H44A 109.473 no
C39 C44 H44B 109.475 no
C39 C44 H44C 109.466 no
H44A C44 H44B 109.475 no
H44A C44 H44C 109.474 no
H44B C44 H44C 109.465 no
C40 C45 H45A 109.466 no
C40 C45 H45B 109.470 no
C40 C45 H45C 109.472 no
H45A C45 H45B 109.466 no
H45A C45 H45C 109.473 no
H45B C45 H45C 109.481 no
C41 C46 H46A 109.470 no
C41 C46 H46B 109.465 no
C41 C46 H46C 109.464 no
H46A C46 H46B 109.482 no
H46A C46 H46C 109.473 no
H46B C46 H46C 109.473 no
C42 C47 H47A 109.476 no
C42 C47 H47B 109.468 no
C42 C47 H47C 109.465 no
H47A C47 H47B 109.477 no
H47A C47 H47C 109.479 no
H47B C47 H47C 109.464 no

loop_
_geom_bond_atom_site_label_1
_geom_bond_atom_site_label_2
_geom_bond_distance
_geom_bond_publ_flag
Rh1 Cl1 2.4047(14) yes
Rh1 P1 2.2839(13) yes
Rh1 N1 2.117(4) yes
Rh1 C28 2.195(5) yes
Rh1 C29 2.164(5) yes
Rh1 C30 2.173(5) yes
Rh1 C31 2.233(5) yes
Rh1 C32 2.219(5) yes
Rh2 Cl2 2.4139(14) yes
Rh2 P2 2.2893(13) yes
Rh2 N2 2.127(4) yes
Rh2 C38 2.159(5) yes
Rh2 C39 2.173(4) yes
Rh2 C40 2.184(5) yes
Rh2 C41 2.266(5) yes
Rh2 C42 2.231(5) yes
P1 C1 1.829(4) yes
P1 C4 1.824(4) yes
P1 C10 1.826(5) yes
P2 C3 1.829(5) yes
P2 C16 1.839(5) yes
P2 C22 1.816(5) yes
P3 F1 1.582(5) yes
P3 F2 1.598(5) yes
P3 F3 1.606(6) yes
P3 F4 1.548(5) yes
P3 F5 1.534(7) yes
P3 F6 1.548(6) yes
P4 F7 1.624(5) yes
P4 F8 1.601(4) yes
P4 F9 1.578(4) yes
P4 F10 1.566(5) yes
P4 F11 1.604(4) yes
P4 F12 1.579(6) yes
O1 C48 1.20(3) yes
O1 C50 1.52(3) yes
N1 C5 1.363(5) yes
N1 C9 1.366(6) yes
N2 C17 1.355(6) yes
N2 C21 1.359(6) yes
C1 C2 1.526(6) yes
C2 C3 1.539(6) yes
C4 C5 1.501(6) yes
C5 C6 1.387(6) yes
C6 C7 1.383(7) yes
C7 C8 1.392(8) yes
C8 C9 1.367(7) yes
C10 C11 1.389(6) yes
C10 C15 1.393(6) yes
C11 C12 1.370(9) yes
C12 C13 1.393(9) yes
C13 C14 1.361(8) yes
C14 C15 1.412(8) yes
C16 C17 1.477(7) yes
C17 C18 1.396(7) yes
C18 C19 1.395(8) yes
C19 C20 1.383(7) yes
C20 C21 1.387(7) yes
C22 C23 1.401(7) yes
C22 C27 1.400(8) yes
C23 C24 1.394(9) yes
C24 C25 1.376(11) yes
C25 C26 1.346(10) yes
C26 C27 1.375(8) yes
C28 C29 1.442(9) yes
C28 C32 1.436(7) yes
C28 C33 1.486(10) yes
C29 C30 1.395(9) yes
C29 C34 1.518(8) yes
C30 C31 1.430(7) yes
C30 C35 1.518(10) yes
C31 C32 1.444(8) yes
C31 C36 1.488(7) yes
C32 C37 1.482(8) yes
C38 C39 1.406(8) yes
C38 C42 1.471(7) yes
C38 C43 1.521(10) yes
C39 C40 1.447(9) yes
C39 C44 1.506(7) yes
C40 C41 1.456(7) yes
C40 C45 1.463(10) yes
C41 C42 1.409(10) yes
C41 C46 1.504(10) yes
C42 C47 1.484(8) yes
C48 C49 1.47(3) yes
C50 C51 1.33(4) yes
C1 H1A 0.990 no
C1 H1B 0.990 no
C2 H2A 0.990 no
C2 H2B 0.990 no
C3 H3A 0.990 no
C3 H3B 0.990 no
C4 H4A 0.990 no
C4 H4B 0.990 no
C6 H6 0.950 no
C7 H7 0.950 no
C8 H8 0.950 no
C9 H9 0.950 no
C11 H11 0.950 no
C12 H12 0.950 no
C13 H13 0.950 no
C14 H14 0.950 no
C15 H15 0.950 no
C16 H16A 0.990 no
C16 H16B 0.990 no
C18 H18 0.950 no
C19 H19 0.950 no
C20 H20 0.950 no
C21 H21 0.950 no
C23 H23 0.950 no
C24 H24 0.950 no
C25 H25 0.950 no
C26 H26 0.950 no
C27 H27 0.950 no
C33 H33A 0.980 no
C33 H33B 0.980 no
C33 H33C 0.980 no
C34 H34A 0.980 no
C34 H34B 0.980 no
C34 H34C 0.980 no
C35 H35A 0.980 no
C35 H35B 0.980 no
C35 H35C 0.980 no
C36 H36A 0.980 no
C36 H36B 0.980 no
C36 H36C 0.980 no
C37 H37A 0.980 no
C37 H37B 0.980 no
C37 H37C 0.980 no
C43 H43A 0.980 no
C43 H43B 0.980 no
C43 H43C 0.980 no
C44 H44A 0.980 no
C44 H44B 0.980 no
C44 H44C 0.980 no
C45 H45A 0.980 no
C45 H45B 0.980 no
C45 H45C 0.980 no
C46 H46A 0.980 no
C46 H46B 0.980 no
C46 H46C 0.980 no
C47 H47A 0.980 no
C47 H47B 0.980 no
C47 H47C 0.980 no

loop_
_geom_contact_atom_site_label_1
_geom_contact_atom_site_label_2
_geom_contact_distance
_geom_contact_publ_flag
_geom_contact_site_symmetry_2
Cl1 C1 3.441(5) no .
Cl1 C4 3.391(5) no .
Cl1 C5 3.541(5) no .
Cl1 C33 3.321(8) no .
Cl2 C3 3.452(4) no .
Cl2 C16 3.440(5) no .
Cl2 C17 3.527(5) no .
Cl2 C43 3.431(6) no .
P2 C1 3.347(5) no .
N1 C7 2.773(6) no .
N2 C19 2.793(6) no .
C1 C15 3.195(7) no .
C1 C22 3.392(7) no .
C1 C23 3.457(7) no .
C2 C4 3.355(6) no .
C2 C10 3.559(6) no .
C2 C15 3.571(6) no .
C2 C16 3.245(7) no .
C3 C23 3.302(7) no .
C4 C11 3.250(7) no .
C5 C8 2.757(7) no .
C5 C11 3.562(7) no .
C6 C9 2.725(7) no .
C9 C31 3.513(6) no .
C9 C36 3.345(7) no .
C10 C13 2.783(8) no .
C10 C35 3.521(7) no .
C11 C14 2.781(7) no .
C11 C35 3.502(8) no .
C12 C15 2.753(7) no .
C16 C27 3.226(7) no .
C17 C20 2.760(7) no .
C17 C27 3.598(7) no .
C18 C21 2.720(6) no .
C21 C41 3.491(7) no .
C21 C46 3.342(7) no .
C22 C25 2.789(9) no .
C23 C26 2.758(10) no .
C23 C44 3.474(8) no .
C24 C27 2.743(9) no .
C27 C45 3.592(8) no .
C33 C34 3.197(12) no .
C33 C37 3.159(10) no .
C34 C35 3.204(11) no .
C35 C36 3.141(9) no .
C36 C37 3.234(10) no .
C43 C44 3.217(9) no .
C43 C47 3.188(9) no .
C44 C45 3.179(11) no .
C45 C46 3.120(9) no .
C46 C47 3.241(12) no .
C48 C51 3.18(4) no .
C49 C50 3.37(3) no .
Cl1 C7 3.585(6) no 2_666
Cl2 C19 3.534(6) no 2_765
Cl2 C20 3.530(5) no 2_765
F1 C4 3.246(6) no .
F1 C16 3.181(6) no .
F1 C18 3.549(7) no .
F2 C5 3.565(6) no .
F2 C6 3.079(7) no .
F2 C9 3.411(8) no 2_666
F2 C37 3.580(8) no 2_666
F3 C36 3.422(8) no 2_666
F3 C46 3.540(8) no 2_765
F3 C47 3.532(9) no 2_765
F4 C18 3.587(8) no .
F4 C20 3.407(7) no 2_765
F4 C21 3.419(7) no 2_765
F5 C4 3.533(7) no .
F5 C6 3.525(9) no 2_766
F5 C7 3.577(9) no 2_766
F6 C46 3.377(9) no 2_765
F7 C1 3.527(6) no 1_545
F7 C3 3.503(6) no 1_545
F7 C15 3.513(6) no 1_545
F7 C23 3.570(7) no 1_545
F8 C36 3.589(7) no 2_666
F8 C38 3.241(6) no 2_765
F8 C42 3.144(6) no 2_765
F8 C43 3.439(8) no 2_765
F8 C47 3.265(7) no 2_765
F9 C38 3.296(6) no 2_765
F9 C39 3.307(6) no 2_765
F9 C43 3.447(7) no 2_765
F9 C44 3.351(8) no 1_545
F9 C44 3.386(7) no 2_765
F10 C2 3.554(7) no 1_545
F10 C3 3.424(7) no 1_545
F10 C33 3.183(9) no 1_645
F11 C13 3.342(8) no 2_766
F11 C14 3.343(6) no 1_545
F11 C15 3.453(6) no 1_545
F11 C30 3.580(6) no 2_666
F11 C35 3.245(7) no 2_666
F11 C36 3.582(7) no 2_666
F12 C39 3.546(7) no 2_765
F12 C40 3.392(7) no 2_765
F12 C41 3.312(7) no 2_765
F12 C42 3.559(7) no 2_765
O1 C46 3.56(2) no 1_556
O1 C47 3.45(2) no 1_456
C1 F7 3.527(6) no 1_565
C2 F10 3.554(7) no 1_565
C3 F7 3.503(6) no 1_565
C3 F10 3.424(7) no 1_565
C4 F1 3.246(6) no .
C4 F5 3.533(7) no .
C5 F2 3.565(6) no .
C6 F2 3.079(7) no .
C6 F5 3.525(9) no 2_766
C7 Cl1 3.585(6) no 2_666
C7 F5 3.577(9) no 2_766
C9 F2 3.411(8) no 2_666
C13 F11 3.342(8) no 2_766
C14 F11 3.343(6) no 1_565
C15 F7 3.513(6) no 1_565
C15 F11 3.453(6) no 1_565
C16 F1 3.181(6) no .
C18 F1 3.549(7) no .
C18 F4 3.587(8) no .
C19 Cl2 3.534(6) no 2_765
C19 C21 3.365(7) no 2_765
C20 Cl2 3.530(5) no 2_765
C20 F4 3.407(7) no 2_765
C20 C20 3.421(8) no 2_765
C20 C21 3.438(7) no 2_765
C21 F4 3.419(7) no 2_765
C21 C19 3.365(7) no 2_765
C21 C20 3.438(7) no 2_765
C21 C49 3.60(2) no 1_554
C23 F7 3.570(7) no 1_565
C30 F11 3.580(6) no 2_666
C33 F10 3.183(9) no 1_465
C35 F11 3.245(7) no 2_666
C36 F3 3.422(8) no 2_666
C36 F8 3.589(7) no 2_666
C36 F11 3.582(7) no 2_666
C37 F2 3.580(8) no 2_666
C38 F8 3.241(6) no 2_765
C38 F9 3.296(6) no 2_765
C39 F9 3.307(6) no 2_765
C39 F12 3.546(7) no 2_765
C40 F12 3.392(7) no 2_765
C41 F12 3.312(7) no 2_765
C42 F8 3.144(6) no 2_765
C42 F12 3.559(7) no 2_765
C43 F8 3.439(8) no 2_765
C43 F9 3.447(7) no 2_765
C44 F9 3.351(8) no 1_565
C44 F9 3.386(7) no 2_765
C46 F3 3.540(8) no 2_765
C46 F6 3.377(9) no 2_765
C46 O1 3.56(2) no 1_554
C47 F3 3.532(9) no 2_765
C47 F8 3.265(7) no 2_765
C47 O1 3.45(2) no 1_654
C49 C21 3.60(2) no 1_556
Rh1 H1A 3.3679 no .
Rh1 H4A 3.5521 no .
Rh1 H9 3.0656 no .
Rh1 H33B 3.3140 no .
Rh1 H33C 3.5893 no .
Rh1 H34A 3.4809 no .
Rh1 H34C 3.4730 no .
Rh1 H35B 3.5909 no .
Rh1 H35C 3.4795 no .
Rh1 H36B 3.3919 no .
Rh1 H37A 3.3312 no .
Rh2 H3A 3.3914 no .
Rh2 H21 3.0474 no .
Rh2 H43A 3.4499 no .
Rh2 H43C 3.4587 no .
Rh2 H44B 3.5429 no .
Rh2 H44C 3.5202 no .
Rh2 H45A 3.4289 no .
Rh2 H46C 3.4830 no .
Rh2 H47B 3.5738 no .
Rh2 H47C 3.4422 no .
Cl1 H1A 2.7653 no .
Cl1 H4A 3.0484 no .
Cl1 H16B 3.1115 no .
Cl1 H33B 2.7128 no .
Cl1 H33C 3.5584 no .
Cl1 H37A 3.2417 no .
Cl2 H3A 2.7880 no .
Cl2 H16A 3.1541 no .
Cl2 H43A 3.4584 no .
Cl2 H43C 3.0070 no .
Cl2 H47C 3.1873 no .
P1 H2A 3.0117 no .
P1 H2B 3.0422 no .
P1 H11 2.8451 no .
P1 H15 2.9302 no .
P1 H34A 3.2886 no .
P2 H1A 2.8939 no .
P2 H2A 3.0646 no .
P2 H23 2.9412 no .
P2 H27 2.8637 no .
P2 H44C 3.3605 no .
N1 H4A 2.9349 no .
N1 H4B 3.2029 no .
N1 H6 3.2402 no .
N1 H8 3.2509 no .
N1 H11 3.1895 no .
N1 H36B 3.2534 no .
N2 H16A 2.9594 no .
N2 H16B 3.1579 no .
N2 H18 3.2462 no .
N2 H20 3.2644 no .
N2 H27 3.2408 no .
N2 H46C 3.3407 no .
C1 H3A 3.3832 no .
C1 H3B 2.7508 no .
C1 H4A 2.9334 no .
C1 H4B 3.3732 no .
C1 H15 2.7423 no .
C1 H16B 3.3047 no .
C1 H23 3.2747 no .
C1 H34A 3.3895 no .
C1 H34C 3.2204 no .
C2 H4A 3.1374 no .
C2 H4B 3.3957 no .
C2 H15 3.0971 no .
C2 H16A 2.9308 no .
C2 H16B 3.3323 no .
C3 H1A 2.7011 no .
C3 H1B 2.7306 no .
C3 H16A 2.8741 no .
C3 H16B 3.3557 no .
C3 H23 2.9018 no .
C3 H44B 3.4555 no .
C4 H1A 3.2548 no .
C4 H2A 2.9233 no .
C4 H2B 3.5697 no .
C4 H6 2.6977 no .
C4 H11 2.9450 no .
C5 H7 3.2590 no .
C5 H9 3.2007 no .
C5 H11 2.8813 no .
C6 H4A 2.9237 no .
C6 H4B 2.6570 no .
C6 H8 3.2576 no .
C6 H11 3.4808 no .
C7 H9 3.2299 no .
C8 H6 3.2550 no .
C9 H7 3.2360 no .
C9 H36B 2.9425 no .
C9 H36C 3.1637 no .
C9 H37C 3.4991 no .
C10 H1B 3.0288 no .
C10 H2B 3.1819 no .
C10 H4B 2.8231 no .
C10 H12 3.2423 no .
C10 H14 3.2861 no .
C10 H34A 3.2787 no .
C10 H35B 2.9507 no .
C10 H35C 3.4312 no .
C11 H4B 3.0056 no .
C11 H13 3.2597 no .
C11 H15 3.2596 no .
C11 H35B 3.1455 no .
C11 H35C 3.0436 no .
C12 H14 3.2449 no .
C12 H35B 3.5844 no .
C12 H35C 3.5373 no .
C13 H11 3.2632 no .
C13 H15 3.2518 no .
C14 H12 3.2353 no .
C15 H1B 2.9154 no .
C15 H2B 2.9644 no .
C15 H11 3.2610 no .
C15 H13 3.2598 no .
C15 H34A 3.1175 no .
C15 H35B 3.2100 no .
C16 H1A 3.0159 no .
C16 H2A 2.8653 no .
C16 H3A 3.2901 no .
C16 H18 2.6625 no .
C16 H27 2.8289 no .
C17 H19 3.2775 no .
C17 H21 3.1831 no .
C17 H27 2.8887 no .
C18 H16A 2.8360 no .
C18 H16B 2.6493 no .
C18 H20 3.2581 no .
C18 H27 3.5545 no .
C19 H21 3.2339 no .
C20 H18 3.2522 no .
C21 H19 3.2475 no .
C21 H46A 3.2757 no .
C21 H46C 2.8500 no .
C22 H1A 2.7053 no .
C22 H1B 3.3753 no .
C22 H3B 2.9971 no .
C22 H16B 2.8543 no .
C22 H24 3.2649 no .
C22 H26 3.2579 no .
C22 H44C 3.0077 no .
C22 H45C 3.0726 no .
C23 H1A 3.0283 no .
C23 H1B 3.0357 no .
C23 H3B 2.8988 no .
C23 H25 3.2718 no .
C23 H27 3.2681 no .
C23 H34C 3.2917 no .
C23 H44C 2.5942 no .
C23 H45C 3.2159 no .
C24 H26 3.2040 no .
C24 H33C 3.0219 no .
C24 H34C 3.1258 no .
C24 H44C 3.3331 no .
C24 H45C 3.4293 no .
C25 H23 3.2700 no .
C25 H27 3.2276 no .
C25 H33C 2.8327 no .
C25 H45C 3.5013 no .
C26 H24 3.2011 no .
C26 H33B 3.5547 no .
C26 H33C 3.2382 no .
C26 H45A 3.5793 no .
C26 H45C 3.3871 no .
C27 H1A 3.4365 no .
C27 H16B 2.9338 no .
C27 H23 3.2714 no .
C27 H25 3.2348 no .
C27 H45A 3.2149 no .
C27 H45C 3.1619 no .
C28 H34A 3.3652 no .
C28 H34B 3.0428 no .
C28 H34C 2.7460 no .
C28 H37A 2.7981 no .
C28 H37B 2.9107 no .
C28 H37C 3.3669 no .
C29 H33A 3.1735 no .
C29 H33B 3.2731 no .
C29 H33C 2.6894 no .
C29 H35A 3.0692 no .
C29 H35B 2.7280 no .
C29 H35C 3.3176 no .
C30 H34A 2.7381 no .
C30 H34B 3.0248 no .
C30 H34C 3.3306 no .
C30 H36A 2.8816 no .
C30 H36B 2.8131 no .
C30 H36C 3.3661 no .
C31 H9 3.0159 no .
C31 H35A 2.9524 no .
C31 H35B 3.3720 no .
C31 H35C 2.7758 no .
C31 H37A 3.2951 no .
C31 H37B 3.1673 no .
C31 H37C 2.7151 no .
C32 H9 3.2180 no .
C32 H33A 2.9048 no .
C32 H33B 2.8020 no .
C32 H33C 3.3692 no .
C32 H36A 3.1803 no .
C32 H36B 3.2652 no .
C32 H36C 2.6817 no .
C33 H34B 3.5049 no .
C33 H34C 2.8835 no .
C33 H37A 3.0183 no .
C33 H37B 3.2381 no .
C34 H1B 3.0281 no .
C34 H33C 2.7751 no .
C34 H35A 3.5907 no .
C34 H35B 2.8601 no .
C35 H11 3.5936 no .
C35 H34A 2.9199 no .
C35 H34B 3.4841 no .
C35 H36A 3.1470 no .
C35 H36B 3.0511 no .
C36 H9 2.7396 no .
C36 H35A 3.3105 no .
C36 H35C 2.9165 no .
C36 H37C 2.8467 no .
C37 H9 3.1934 no .
C37 H33A 3.2343 no .
C37 H33B 3.0215 no .
C37 H36C 2.8164 no .
C38 H44A 3.0302 no .
C38 H44B 2.7493 no .
C38 H44C 3.3381 no .
C38 H47A 3.0206 no .
C38 H47B 3.3775 no .
C38 H47C 2.7536 no .
C39 H43A 2.7520 no .
C39 H43B 3.0357 no .
C39 H43C 3.3454 no .
C39 H45A 3.3121 no .
C39 H45B 3.0993 no .
C39 H45C 2.7089 no .
C40 H44A 3.0142 no .
C40 H44B 3.3560 no .
C40 H44C 2.7260 no .
C40 H46A 3.3847 no .
C40 H46B 2.8931 no .
C40 H46C 2.7976 no .
C41 H21 2.9099 no .
C41 H45A 2.8017 no .
C41 H45B 2.8910 no .
C41 H45C 3.3716 no .
C41 H47A 3.0602 no .
C41 H47B 2.7422 no .
C41 H47C 3.3222 no .
C42 H21 3.3530 no .
C42 H43A 3.3912 no .
C42 H43B 3.0680 no .
C42 H43C 2.7605 no .
C42 H46A 2.6913 no .
C42 H46B 3.1572 no .
C42 H46C 3.2630 no .
C43 H44A 3.5347 no .
C43 H44B 2.9120 no .
C43 H47A 3.4205 no .
C43 H47C 2.9036 no .
C44 H3B 3.4263 no .
C44 H23 3.1595 no .
C44 H43A 2.9473 no .
C44 H43B 3.4842 no .
C44 H45C 2.8047 no .
C45 H44A 3.4474 no .
C45 H44C 2.8887 no .
C45 H46B 3.1511 no .
C45 H46C 3.0022 no .
C46 H21 2.5750 no .
C46 H45A 2.9681 no .
C46 H45B 3.1871 no .
C46 H47A 3.5780 no .
C46 H47B 2.9422 no .
C47 H21 3.5877 no .
C47 H43B 3.4894 no .
C47 H43C 2.8695 no .
C47 H46A 2.8442 no .
H1A H2A 2.3813 no .
H1A H2B 2.8570 no .
H1A H3B 2.9981 no .
H1A H4A 2.9790 no .
H1A H16A 3.2145 no .
H1A H16B 2.5345 no .
H1A H23 3.1191 no .
H1A H34C 3.1946 no .
H1B H2A 2.8572 no .
H1B H2B 2.3577 no .
H1B H3B 2.5580 no .
H1B H15 2.2571 no .
H1B H23 2.6946 no .
H1B H34A 2.7009 no .
H1B H34C 2.5671 no .
H2A H3A 2.3660 no .
H2A H3B 2.8662 no .
H2A H4A 2.5113 no .
H2A H4B 2.9195 no .
H2A H16A 2.3099 no .
H2A H16B 2.9782 no .
H2B H3A 2.3416 no .
H2B H3B 2.3553 no .
H2B H4A 3.5741 no .
H2B H4B 3.3727 no .
H2B H15 2.5520 no .
H3A H16A 3.0220 no .
H3A H43A 3.3278 no .
H3A H44B 3.4956 no .
H3B H23 2.2651 no .
H3B H44B 2.8385 no .
H3B H44C 3.2532 no .
H4A H6 3.0234 no .
H4A H16A 3.4072 no .
H4A H16B 3.3927 no .
H4B H6 2.5074 no .
H4B H11 2.7944 no .
H6 H7 2.3384 no .
H7 H8 2.3570 no .
H8 H9 2.3078 no .
H9 H36B 2.5679 no .
H9 H36C 2.3656 no .
H9 H37A 3.3346 no .
H9 H37C 2.6228 no .
H11 H12 2.3123 no .
H11 H35B 3.4896 no .
H11 H35C 2.9697 no .
H12 H13 2.3360 no .
H13 H14 2.3143 no .
H14 H15 2.3643 no .
H15 H34A 2.8277 no .
H15 H35B 3.5901 no .
H16A H18 2.8792 no .
H16B H18 2.5253 no .
H16B H27 2.5545 no .
H18 H19 2.3539 no .
H19 H20 2.3516 no .
H20 H21 2.3245 no .
H21 H46A 2.3655 no .
H21 H46B 3.5246 no .
H21 H46C 2.2427 no .
H21 H47B 2.9637 no .
H23 H24 2.3415 no .
H23 H34C 3.3192 no .
H23 H44B 3.0900 no .
H23 H44C 2.4002 no .
H24 H25 2.3226 no .
H24 H33C 3.2635 no .
H24 H34C 3.0159 no .
H25 H26 2.2886 no .
H25 H33C 3.0014 no .
H26 H27 2.3109 no .
H26 H33B 3.5877 no .
H26 H33C 3.5981 no .
H27 H45A 3.2179 no .
H27 H45C 3.5916 no .
H33A H34C 3.5053 no .
H33A H37A 3.2123 no .
H33A H37B 3.0110 no .
H33B H34C 3.5449 no .
H33B H37A 2.5827 no .
H33B H37B 3.2180 no .
H33C H34B 3.0863 no .
H33C H34C 2.2220 no .
H34A H35A 3.4072 no .
H34A H35B 2.3120 no .
H34B H35B 3.1846 no .
H35A H36A 3.0193 no .
H35A H36B 3.3742 no .
H35C H36A 2.9975 no .
H35C H36B 2.5373 no .
H36A H37C 3.4702 no .
H36B H37C 3.5084 no .
H36C H37A 3.5807 no .
H36C H37B 3.3193 no .
H36C H37C 2.1865 no .
H43A H44A 3.3665 no .
H43A H44B 2.3710 no .
H43B H44A 3.5304 no .
H43B H44B 3.2419 no .
H43B H47A 3.4437 no .
H43B H47C 3.3113 no .
H43C H47A 3.1745 no .
H43C H47C 2.3141 no .
H44A H45C 3.1078 no .
H44C H45B 3.4152 no .
H44C H45C 2.2560 no .
H45A H46B 3.1088 no .
H45A H46C 2.5488 no .
H45B H46B 2.9115 no .
H45B H46C 3.2079 no .
H46A H47A 3.1653 no .
H46A H47B 2.3099 no .
H46B H47B 3.5893 no .
H46C H47B 3.5844 no .
Cl1 H7 2.9924 no 2_666
Cl1 H8 3.0662 no 2_666
Cl2 H19 2.9330 no 2_765
Cl2 H20 2.9201 no 2_765
Cl2 H26 3.0989 no 1_655
P3 H4A 3.3996 no .
P3 H46A 3.3409 no 2_765
P4 H3B 3.3554 no 1_545
P4 H13 3.5274 no 2_766
P4 H15 3.4264 no 1_545
P4 H35A 3.4365 no 2_666
P4 H36A 3.5605 no 2_666
F1 H2A 3.3384 no .
F1 H4A 2.3068 no .
F1 H4B 3.5486 no .
F1 H8 2.9143 no 2_666
F1 H16A 2.6026 no .
F1 H16B 2.9438 no .
F1 H18 2.8964 no .
F2 H4A 3.1118 no .
F2 H6 2.7224 no .
F2 H6 3.4659 no 2_766
F2 H8 3.1508 no 2_666
F2 H9 2.6815 no 2_666
F2 H36C 3.1976 no 2_666
F2 H37C 2.6735 no 2_666
F3 H8 3.2808 no 2_666
F3 H9 3.1225 no 2_666
F3 H18 3.1937 no .
F3 H36B 3.4307 no 2_666
F3 H36C 2.6475 no 2_666
F3 H46A 2.5679 no 2_765
F3 H47B 2.6613 no 2_765
F4 H16A 3.1224 no .
F4 H18 3.3195 no .
F4 H20 2.7734 no 2_765
F4 H21 2.7682 no 2_765
F4 H46A 2.8587 no 2_765
F4 H46C 3.4763 no 2_765
F5 H2A 3.5708 no .
F5 H4A 2.9857 no .
F5 H4B 3.1932 no .
F5 H6 3.4947 no .
F5 H6 2.9532 no 2_766
F5 H7 3.0713 no 2_766
F6 H6 3.3277 no 2_766
F6 H11 3.5855 no 2_766
F6 H36C 3.3133 no 2_666
F6 H37C 3.2681 no 2_666
F6 H46A 2.7383 no 2_765
F6 H46B 3.3640 no 2_765
F6 H46C 3.5345 no 2_765
F7 H1B 2.6675 no 1_545
F7 H2B 3.4295 no 1_545
F7 H3B 2.6362 no 1_545
F7 H15 2.5814 no 1_545
F7 H23 2.6812 no 1_545
F7 H34A 3.5663 no 1_545
F7 H35A 2.9382 no 2_666
F8 H35A 3.1368 no 2_666
F8 H35C 3.5639 no 2_666
F8 H36A 2.7390 no 2_666
F8 H43B 2.8406 no 2_765
F8 H47A 2.5812 no 2_765
F9 H3B 2.8201 no 1_545
F9 H23 3.4157 no 1_545
F9 H25 3.3073 no 1_645
F9 H43B 2.7928 no 2_765
F9 H44A 2.7258 no 2_765
F9 H44B 2.5065 no 1_545
F9 H44C 3.5113 no 1_545
F10 H2B 2.8966 no 1_545
F10 H3A 3.4158 no 1_545
F10 H3B 2.8151 no 1_545
F10 H13 3.5568 no 2_766
F10 H15 2.9617 no 1_545
F10 H25 3.0583 no 1_645
F10 H33A 2.4331 no 1_645
F10 H33C 3.0872 no 1_645
F11 H13 2.4608 no 2_766
F11 H14 2.6592 no 1_545
F11 H15 2.8815 no 1_545
F11 H35A 2.3827 no 2_666
F11 H36A 2.7611 no 2_666
F12 H12 3.4972 no 2_766
F12 H13 3.0101 no 2_766
F12 H25 3.5793 no 1_645
F12 H36A 3.4191 no 2_666
F12 H45B 3.3516 no 2_765
F12 H46B 3.3046 no 2_765
O1 H45A 3.3156 no 1_556
O1 H46C 2.6933 no 1_556
O1 H47A 3.4816 no 1_456
O1 H47C 2.7207 no 1_456
N2 H20 3.4442 no 2_765
C2 H33A 3.2939 no 1_655
C4 H37B 3.3269 no 1_655
C5 H8 3.5969 no 2_666
C7 H37A 3.5979 no 2_666
C10 H37B 2.7920 no 1_655
C11 H37B 2.7705 no 1_655
C12 H37B 3.0736 no 1_655
C12 H46B 3.4113 no 1_556
C13 H14 3.3678 no 2_776
C13 H34B 2.9431 no 2_676
C13 H37B 3.4205 no 1_655
C14 H14 3.2623 no 2_776
C14 H34B 3.0576 no 2_676
C14 H37B 3.4460 no 1_655
C15 H33A 3.4212 no 1_655
C15 H37B 3.1547 no 1_655
C17 H20 3.3992 no 2_765
C18 H20 3.5743 no 2_765
C19 H21 3.3680 no 2_765
C19 H47B 3.5655 no 2_765
C21 H19 3.5036 no 2_765
C25 H43A 3.3348 no 1_455
C26 H43A 3.3730 no 1_455
C26 H43C 3.4390 no 1_455
C33 H2B 3.1214 no 1_455
C34 H35B 3.3926 no 2_676
C35 H34A 3.4122 no 2_676
C36 H47A 3.0204 no 1_456
C37 H4B 3.0428 no 1_455
C43 H26 3.3533 no 1_655
C43 H44A 3.1192 no 2_775
C44 H43A 3.3157 no 2_775
C44 H43B 3.2129 no 2_775
C44 H44A 3.3284 no 2_775
C44 H44B 3.2425 no 2_775
C46 H12 3.3789 no 1_554
C47 H19 3.3305 no 2_765
C47 H36A 3.4585 no 1_654
C47 H36B 3.4841 no 1_654
C48 H19 3.0779 no 2_666
C48 H20 3.5916 no 1_556
C48 H46C 3.1487 no 1_556
C48 H47C 3.2119 no 1_456
C49 H19 3.1984 no 2_666
C49 H27 3.1071 no 1_556
C49 H45A 3.1911 no 1_556
C49 H46C 3.3270 no 1_556
C49 H47C 3.2057 no 1_456
C50 H46C 3.3003 no 1_556
C50 H47A 3.5562 no 1_456
C50 H47C 3.3763 no 1_456
C51 H11 3.0587 no .
C51 H12 3.5284 no .
C51 H35C 3.3797 no .
C51 H36B 3.0677 no .
C51 H46B 3.2693 no 1_556
C51 H46C 3.3154 no 1_556
C51 H47A 3.2764 no 1_456
C51 H47C 3.5486 no 1_456
H1B F7 2.6675 no 1_565
H2A F1 3.3384 no .
H2A F5 3.5708 no .
H2B F7 3.4295 no 1_565
H2B F10 2.8966 no 1_565
H2B C33 3.1214 no 1_655
H2B H33A 2.3459 no 1_655
H2B H33B 3.0657 no 1_655
H2B H37B 3.2341 no 1_655
H3A F10 3.4158 no 1_565
H3A H25 3.5494 no 1_655
H3A H26 3.1128 no 1_655
H3A H33A 3.5849 no 1_655
H3B P4 3.3554 no 1_565
H3B F7 2.6362 no 1_565
H3B F9 2.8201 no 1_565
H3B F10 2.8151 no 1_565
H4A P3 3.3996 no .
H4A F1 2.3068 no .
H4A F2 3.1118 no .
H4A F5 2.9857 no .
H4A H8 3.4477 no 2_666
H4B F1 3.5486 no .
H4B F5 3.1932 no .
H4B C37 3.0428 no 1_655
H4B H37A 3.0136 no 1_655
H4B H37B 2.4522 no 1_655
H4B H37C 3.1984 no 1_655
H6 F2 2.7224 no .
H6 F2 3.4659 no 2_766
H6 F5 3.4947 no .
H6 F5 2.9532 no 2_766
H6 F6 3.3277 no 2_766
H6 H6 3.4532 no 2_766
H7 Cl1 2.9924 no 2_666
H7 F5 3.0713 no 2_766
H7 H37A 2.8598 no 2_666
H8 Cl1 3.0662 no 2_666
H8 F1 2.9143 no 2_666
H8 F2 3.1508 no 2_666
H8 F3 3.2808 no 2_666
H8 C5 3.5969 no 2_666
H8 H4A 3.4477 no 2_666
H9 F2 2.6815 no 2_666
H9 F3 3.1225 no 2_666
H11 F6 3.5855 no 2_766
H11 C51 3.0587 no .
H11 H37B 3.1441 no 1_655
H12 F12 3.4972 no 2_766
H12 C46 3.3789 no 1_556
H12 C51 3.5284 no .
H12 H36A 3.3719 no 1_655
H12 H36C 3.5144 no 1_655
H12 H37B 3.5652 no 1_655
H12 H46A 3.5488 no 1_556
H12 H46B 2.4628 no 1_556
H13 P4 3.5274 no 2_766
H13 F10 3.5568 no 2_766
H13 F11 2.4608 no 2_766
H13 F12 3.0101 no 2_766
H13 H14 2.8278 no 2_776
H13 H34B 2.9500 no 2_676
H13 H36A 3.3835 no 1_655
H14 F11 2.6592 no 1_565
H14 C13 3.3678 no 2_776
H14 C14 3.2623 no 2_776
H14 H13 2.8278 no 2_776
H14 H14 2.6038 no 2_776
H14 H34B 3.1611 no 2_676
H14 H35A 3.3121 no 2_676
H15 P4 3.4264 no 1_565
H15 F7 2.5814 no 1_565
H15 F10 2.9617 no 1_565
H15 F11 2.8815 no 1_565
H15 H33A 3.2733 no 1_655
H15 H35A 3.2009 no 2_676
H16A F1 2.6026 no .
H16A F4 3.1224 no .
H16A H20 3.4903 no 2_765
H16B F1 2.9438 no .
H18 F1 2.8964 no .
H18 F3 3.1937 no .
H18 F4 3.3195 no .
H18 H47B 3.4270 no 2_765
H19 Cl2 2.9330 no 2_765
H19 C21 3.5036 no 2_765
H19 C47 3.3305 no 2_765
H19 C48 3.0779 no 2_666
H19 C49 3.1984 no 2_666
H19 H21 3.3736 no 2_765
H19 H47B 2.9359 no 2_765
H19 H47C 2.8794 no 2_765
H20 Cl2 2.9201 no 2_765
H20 F4 2.7734 no 2_765
H20 N2 3.4442 no 2_765
H20 C17 3.3992 no 2_765
H20 C18 3.5743 no 2_765
H20 C48 3.5916 no 1_554
H20 H16A 3.4903 no 2_765
H21 F4 2.7682 no 2_765
H21 C19 3.3680 no 2_765
H21 H19 3.3736 no 2_765
H23 F7 2.6812 no 1_565
H23 F9 3.4157 no 1_565
H24 H45B 2.9086 no 2_675
H25 F9 3.3073 no 1_465
H25 F10 3.0583 no 1_465
H25 F12 3.5793 no 1_465
H25 H3A 3.5494 no 1_455
H25 H43A 2.8208 no 1_455
H25 H44A 3.0549 no 2_675
H26 Cl2 3.0989 no 1_455
H26 C43 3.3533 no 1_455
H26 H3A 3.1128 no 1_455
H26 H43A 2.9059 no 1_455
H26 H43C 2.8944 no 1_455
H27 C49 3.1071 no 1_554
H33A F10 2.4331 no 1_465
H33A C2 3.2939 no 1_455
H33A C15 3.4212 no 1_455
H33A H2B 2.3459 no 1_455
H33A H3A 3.5849 no 1_455
H33A H15 3.2733 no 1_455
H33B H2B 3.0657 no 1_455
H33C F10 3.0872 no 1_465
H34A F7 3.5663 no 1_565
H34A C35 3.4122 no 2_676
H34A H35A 3.0576 no 2_676
H34A H35B 2.8873 no 2_676
H34B C13 2.9431 no 2_676
H34B C14 3.0576 no 2_676
H34B H13 2.9500 no 2_676
H34B H14 3.1611 no 2_676
H34B H35B 2.9915 no 2_676
H35A P4 3.4365 no 2_666
H35A F7 2.9382 no 2_666
H35A F8 3.1368 no 2_666
H35A F11 2.3827 no 2_666
H35A H14 3.3121 no 2_676
H35A H15 3.2009 no 2_676
H35A H34A 3.0576 no 2_676
H35B C34 3.3926 no 2_676
H35B H34A 2.8873 no 2_676
H35B H34B 2.9915 no 2_676
H35B H35B 3.4016 no 2_676
H35C F8 3.5639 no 2_666
H35C C51 3.3797 no .
H36A P4 3.5605 no 2_666
H36A F8 2.7390 no 2_666
H36A F11 2.7611 no 2_666
H36A F12 3.4191 no 2_666
H36A C47 3.4585 no 1_456
H36A H12 3.3719 no 1_455
H36A H13 3.3835 no 1_455
H36A H47A 2.6522 no 1_456
H36A H47B 3.5714 no 1_456
H36B F3 3.4307 no 2_666
H36B C47 3.4841 no 1_456
H36B C51 3.0677 no .
H36B H47A 2.6686 no 1_456
H36B H47B 3.4661 no 1_456
H36C F2 3.1976 no 2_666
H36C F3 2.6475 no 2_666
H36C F6 3.3133 no 2_666
H36C H12 3.5144 no 1_455
H36C H46A 3.4607 no 1_456
H36C H47A 3.2843 no 1_456
H36C H47B 3.5715 no 1_456
H37A C7 3.5979 no 2_666
H37A H4B 3.0136 no 1_455
H37A H7 2.8598 no 2_666
H37B C4 3.3269 no 1_455
H37B C10 2.7920 no 1_455
H37B C11 2.7705 no 1_455
H37B C12 3.0736 no 1_455
H37B C13 3.4205 no 1_455
H37B C14 3.4460 no 1_455
H37B C15 3.1547 no 1_455
H37B H2B 3.2341 no 1_455
H37B H4B 2.4522 no 1_455
H37B H11 3.1441 no 1_455
H37B H12 3.5652 no 1_455
H37C F2 2.6735 no 2_666
H37C F6 3.2681 no 2_666
H37C H4B 3.1984 no 1_455
H43A C25 3.3348 no 1_655
H43A C26 3.3730 no 1_655
H43A C44 3.3157 no 2_775
H43A H25 2.8208 no 1_655
H43A H26 2.9059 no 1_655
H43A H44A 2.5365 no 2_775
H43A H44B 3.4032 no 2_775
H43A H44C 3.5862 no 2_775
H43B F8 2.8406 no 2_765
H43B F9 2.7928 no 2_765
H43B C44 3.2129 no 2_775
H43B H44A 2.8435 no 2_775
H43B H44B 3.0782 no 2_775
H43B H44C 3.1814 no 2_775
H43C C26 3.4390 no 1_655
H43C H26 2.8944 no 1_655
H43C H45A 3.5645 no 1_655
H44A F9 2.7258 no 2_765
H44A C43 3.1192 no 2_775
H44A C44 3.3284 no 2_775
H44A H25 3.0549 no 2_675
H44A H43A 2.5365 no 2_775
H44A H43B 2.8435 no 2_775
H44A H44A 3.1820 no 2_775
H44A H44B 2.6458 no 2_775
H44B F9 2.5065 no 1_565
H44B C44 3.2425 no 2_775
H44B H43A 3.4032 no 2_775
H44B H43B 3.0782 no 2_775
H44B H44A 2.6458 no 2_775
H44B H44B 2.9995 no 2_775
H44C F9 3.5113 no 1_565
H44C H43A 3.5862 no 2_775
H44C H43B 3.1814 no 2_775
H45A O1 3.3156 no 1_554
H45A C49 3.1911 no 1_554
H45A H43C 3.5645 no 1_455
H45B F12 3.3516 no 2_765
H45B H24 2.9086 no 2_675
H46A P3 3.3409 no 2_765
H46A F3 2.5679 no 2_765
H46A F4 2.8587 no 2_765
H46A F6 2.7383 no 2_765
H46A H12 3.5488 no 1_554
H46A H36C 3.4607 no 1_654
H46B F6 3.3640 no 2_765
H46B F12 3.3046 no 2_765
H46B C12 3.4113 no 1_554
H46B C51 3.2693 no 1_554
H46B H12 2.4628 no 1_554
H46C F4 3.4763 no 2_765
H46C F6 3.5345 no 2_765
H46C O1 2.6933 no 1_554
H46C C48 3.1487 no 1_554
H46C C49 3.3270 no 1_554
H46C C50 3.3003 no 1_554
H46C C51 3.3154 no 1_554
H47A F8 2.5812 no 2_765
H47A O1 3.4816 no 1_654
H47A C36 3.0204 no 1_654
H47A C50 3.5562 no 1_654
H47A C51 3.2764 no 1_654
H47A H36A 2.6522 no 1_654
H47A H36B 2.6686 no 1_654
H47A H36C 3.2843 no 1_654
H47B F3 2.6613 no 2_765
H47B C19 3.5655 no 2_765
H47B H18 3.4270 no 2_765
H47B H19 2.9359 no 2_765
H47B H36A 3.5714 no 1_654
H47B H36B 3.4661 no 1_654
H47B H36C 3.5715 no 1_654
H47C O1 2.7207 no 1_654
H47C C48 3.2119 no 1_654
H47C C49 3.2057 no 1_654
H47C C50 3.3763 no 1_654
H47C C51 3.5486 no 1_654
H47C H19 2.8794 no 2_765

loop_
_geom_torsion_atom_site_label_1
_geom_torsion_atom_site_label_2
_geom_torsion_atom_site_label_3
_geom_torsion_atom_site_label_4
_geom_torsion
_geom_torsion_publ_flag
Cl1 Rh1 P1 C1 51.36(6) no
Cl1 Rh1 P1 C4 -65.13(5) no
Cl1 Rh1 P1 C10 -179.66(6) no
Cl1 Rh1 N1 C5 75.1(3) no
Cl1 Rh1 N1 C9 -101.9(3) no
Cl1 Rh1 C28 C29 -136.95(17) no
Cl1 Rh1 C28 C32 105.1(2) no
Cl1 Rh1 C28 C33 -15.9(4) no
Cl1 Rh1 C29 C28 50.4(3) no
Cl1 Rh1 C29 C30 168.10(12) no
Cl1 Rh1 C29 C34 -69.9(5) no
Cl1 Rh1 C30 C29 -24.3(5) no
Cl1 Rh1 C30 C31 92.4(4) no
Cl1 Rh1 C30 C35 -146.8(3) no
Cl1 Rh1 C31 C30 -140.29(12) no
Cl1 Rh1 C31 C32 -20.3(3) no
Cl1 Rh1 C31 C36 100.9(4) no
Cl1 Rh1 C32 C28 -78.35(19) no
Cl1 Rh1 C32 C31 165.85(15) no
Cl1 Rh1 C32 C37 41.9(4) no
P1 Rh1 N1 C5 -12.1(3) no
P1 Rh1 N1 C9 171.0(3) no
N1 Rh1 P1 C1 137.26(11) no
N1 Rh1 P1 C4 20.77(10) no
N1 Rh1 P1 C10 -93.76(11) no
P1 Rh1 C28 C29 -50.8(3) no
P1 Rh1 C28 C32 -168.83(9) no
P1 Rh1 C28 C33 70.2(4) no
C28 Rh1 P1 C1 -36.7(2) no
C28 Rh1 P1 C4 -153.18(19) no
C28 Rh1 P1 C10 92.3(2) no
P1 Rh1 C29 C28 141.42(16) no
P1 Rh1 C29 C30 -100.87(18) no
P1 Rh1 C29 C34 21.1(5) no
C29 Rh1 P1 C1 -66.07(18) no
C29 Rh1 P1 C4 177.43(17) no
C29 Rh1 P1 C10 62.90(18) no
P1 Rh1 C30 C29 87.14(19) no
P1 Rh1 C30 C31 -156.18(17) no
P1 Rh1 C30 C35 -35.3(4) no
C30 Rh1 P1 C1 -104.14(17) no
C30 Rh1 P1 C4 139.37(17) no
C30 Rh1 P1 C10 24.84(17) no
P1 Rh1 C31 C30 35.4(3) no
P1 Rh1 C31 C32 155.37(8) no
P1 Rh1 C31 C36 -83.4(4) no
C31 Rh1 P1 C1 -125.61(18) no
C31 Rh1 P1 C4 117.90(18) no
C31 Rh1 P1 C10 3.37(19) no
N1 Rh1 C28 C29 141.2(3) no
N1 Rh1 C28 C32 23.2(5) no
N1 Rh1 C28 C33 -97.7(5) no
C28 Rh1 N1 C5 158.3(3) no
C28 Rh1 N1 C9 -18.7(5) no
N1 Rh1 C29 C28 -127.0(4) no
N1 Rh1 C29 C30 -9.2(6) no
N1 Rh1 C29 C34 112.7(5) no
C29 Rh1 N1 C5 -107.3(4) no
C29 Rh1 N1 C9 75.8(5) no
N1 Rh1 C30 C29 175.84(15) no
N1 Rh1 C30 C31 -67.5(3) no
N1 Rh1 C30 C35 53.4(5) no
C30 Rh1 N1 C5 -113.8(3) no
C30 Rh1 N1 C9 69.3(3) no
N1 Rh1 C31 C30 125.16(19) no
N1 Rh1 C31 C32 -114.84(17) no
N1 Rh1 C31 C36 6.4(4) no
C31 Rh1 N1 C5 -149.0(3) no
C31 Rh1 N1 C9 34.1(3) no
N1 Rh1 C32 C28 -167.58(16) no
N1 Rh1 C32 C31 76.6(3) no
N1 Rh1 C32 C37 -47.4(5) no
C32 Rh1 N1 C5 173.6(3) no
C32 Rh1 N1 C9 -3.3(4) no
C28 Rh1 C29 C28 0.0(3) no
C28 Rh1 C29 C30 117.7(4) no
C28 Rh1 C29 C34 -120.3(6) no
C29 Rh1 C28 C29 0.0(3) no
C29 Rh1 C28 C32 -118.0(4) no
C29 Rh1 C28 C33 121.1(5) no
C28 Rh1 C30 C29 -38.1(2) no
C28 Rh1 C30 C31 78.6(3) no
C28 Rh1 C30 C35 -160.5(5) no
C30 Rh1 C28 C29 37.0(2) no
C30 Rh1 C28 C32 -81.0(3) no
C30 Rh1 C28 C33 158.0(5) no
C28 Rh1 C31 C30 -81.5(3) no
C28 Rh1 C31 C32 38.5(2) no
C28 Rh1 C31 C36 159.8(5) no
C31 Rh1 C28 C29 79.6(3) no
C31 Rh1 C28 C32 -38.4(2) no
C31 Rh1 C28 C33 -159.4(5) no
C28 Rh1 C32 C28 0.0(3) no
C28 Rh1 C32 C31 -115.8(4) no
C28 Rh1 C32 C37 120.2(6) no
C32 Rh1 C28 C29 118.0(4) no
C32 Rh1 C28 C32 0.0(3) no
C32 Rh1 C28 C33 -120.9(6) no
C29 Rh1 C30 C29 0.0(3) no
C29 Rh1 C30 C31 116.7(4) no
C29 Rh1 C30 C35 -122.5(6) no
C30 Rh1 C29 C28 -117.7(4) no
C30 Rh1 C29 C30 -0.0(3) no
C30 Rh1 C29 C34 122.0(6) no
C29 Rh1 C31 C30 -37.8(3) no
C29 Rh1 C31 C32 82.2(3) no
C29 Rh1 C31 C36 -156.5(5) no
C31 Rh1 C29 C28 -79.6(3) no
C31 Rh1 C29 C30 38.1(2) no
C31 Rh1 C29 C34 160.1(6) no
C29 Rh1 C32 C28 37.8(3) no
C29 Rh1 C32 C31 -78.0(3) no
C29 Rh1 C32 C37 158.0(5) no
C32 Rh1 C29 C28 -37.1(2) no
C32 Rh1 C29 C30 80.6(3) no
C32 Rh1 C29 C34 -157.5(6) no
C30 Rh1 C31 C30 0.0(3) no
C30 Rh1 C31 C32 120.0(4) no
C30 Rh1 C31 C36 -118.8(6) no
C31 Rh1 C30 C29 -116.7(4) no
C31 Rh1 C30 C31 0.0(3) no
C31 Rh1 C30 C35 120.8(6) no
C30 Rh1 C32 C28 79.6(3) no
C30 Rh1 C32 C31 -36.2(2) no
C30 Rh1 C32 C37 -160.1(5) no
C32 Rh1 C30 C29 -80.5(3) no
C32 Rh1 C30 C31 36.2(2) no
C32 Rh1 C30 C35 157.0(5) no
C31 Rh1 C32 C28 115.8(4) no
C31 Rh1 C32 C31 0.00(18) no
C31 Rh1 C32 C37 -124.0(5) no
C32 Rh1 C31 C30 -120.0(4) no
C32 Rh1 C31 C32 0.0(2) no
C32 Rh1 C31 C36 121.2(5) no
Cl2 Rh2 P2 C3 48.42(6) no
Cl2 Rh2 P2 C16 -66.58(6) no
Cl2 Rh2 P2 C22 178.82(7) no
Cl2 Rh2 N2 C17 72.5(3) no
Cl2 Rh2 N2 C21 -102.2(3) no
Cl2 Rh2 C38 C39 -145.10(17) no
Cl2 Rh2 C38 C42 97.52(19) no
Cl2 Rh2 C38 C43 -23.1(3) no
Cl2 Rh2 C39 C38 42.7(3) no
Cl2 Rh2 C39 C40 161.43(10) no
Cl2 Rh2 C39 C44 -79.8(5) no
Cl2 Rh2 C40 C39 -43.2(4) no
Cl2 Rh2 C40 C41 70.8(5) no
Cl2 Rh2 C40 C45 -166.20(14) no
Cl2 Rh2 C41 C40 -151.10(12) no
Cl2 Rh2 C41 C42 -28.5(3) no
Cl2 Rh2 C41 C46 93.9(5) no
Cl2 Rh2 C42 C38 -85.78(18) no
Cl2 Rh2 C42 C41 158.46(15) no
Cl2 Rh2 C42 C47 32.4(4) no
P2 Rh2 N2 C17 -14.6(3) no
P2 Rh2 N2 C21 170.8(3) no
N2 Rh2 P2 C3 134.40(12) no
N2 Rh2 P2 C16 19.40(12) no
N2 Rh2 P2 C22 -95.20(12) no
P2 Rh2 C38 C39 -57.7(3) no
P2 Rh2 C38 C42 -175.08(10) no
P2 Rh2 C38 C43 64.3(4) no
C38 Rh2 P2 C3 -42.36(19) no
C38 Rh2 P2 C16 -157.36(18) no
C38 Rh2 P2 C22 88.04(19) no
P2 Rh2 C39 C38 133.87(16) no
P2 Rh2 C39 C40 -107.42(15) no
P2 Rh2 C39 C44 11.3(5) no
C39 Rh2 P2 C3 -74.01(18) no
C39 Rh2 P2 C16 170.99(17) no
C39 Rh2 P2 C22 56.39(18) no
P2 Rh2 C40 C39 81.64(18) no
P2 Rh2 C40 C41 -164.36(16) no
P2 Rh2 C40 C45 -41.3(4) no
C40 Rh2 P2 C3 -112.80(17) no
C40 Rh2 P2 C16 132.20(17) no
C40 Rh2 P2 C22 17.60(18) no
P2 Rh2 C41 C40 25.6(4) no
P2 Rh2 C41 C42 148.22(13) no
P2 Rh2 C41 C46 -89.5(4) no
C41 Rh2 P2 C3 -129.0(3) no
C41 Rh2 P2 C16 116.0(3) no
C41 Rh2 P2 C22 1.4(3) no
N2 Rh2 C38 C39 130.2(4) no
N2 Rh2 C38 C42 12.9(6) no
N2 Rh2 C38 C43 -107.7(5) no
C38 Rh2 N2 C17 158.7(4) no
C38 Rh2 N2 C21 -16.0(6) no
N2 Rh2 C39 C38 -139.0(3) no
N2 Rh2 C39 C40 -20.3(4) no
N2 Rh2 C39 C44 98.5(5) no
C39 Rh2 N2 C17 -106.1(4) no
C39 Rh2 N2 C21 79.3(4) no
N2 Rh2 C40 C39 169.69(14) no
N2 Rh2 C40 C41 -76.3(3) no
N2 Rh2 C40 C45 46.7(4) no
C40 Rh2 N2 C17 -119.8(3) no
C40 Rh2 N2 C21 65.5(3) no
N2 Rh2 C41 C40 115.6(2) no
N2 Rh2 C41 C42 -121.80(18) no
N2 Rh2 C41 C46 0.5(5) no
C41 Rh2 N2 C17 -157.5(3) no
C41 Rh2 N2 C21 27.8(3) no
N2 Rh2 C42 C38 -174.18(16) no
N2 Rh2 C42 C41 70.1(3) no
N2 Rh2 C42 C47 -56.0(5) no
C42 Rh2 N2 C17 167.8(3) no
C42 Rh2 N2 C21 -6.9(4) no
C38 Rh2 C39 C38 0.0(3) no
C38 Rh2 C39 C40 118.7(4) no
C38 Rh2 C39 C44 -122.5(7) no
C39 Rh2 C38 C39 0.0(3) no
C39 Rh2 C38 C42 -117.4(4) no
C39 Rh2 C38 C43 122.0(5) no
C38 Rh2 C40 C39 -36.63(18) no
C38 Rh2 C40 C41 77.4(3) no
C38 Rh2 C40 C45 -159.6(5) no
C40 Rh2 C38 C39 37.49(19) no
C40 Rh2 C38 C42 -79.9(3) no
C40 Rh2 C38 C43 159.5(4) no
C38 Rh2 C41 C40 -82.8(3) no
C38 Rh2 C41 C42 39.81(19) no
C38 Rh2 C41 C46 162.1(5) no
C41 Rh2 C38 C39 80.3(3) no
C41 Rh2 C38 C42 -37.1(2) no
C41 Rh2 C38 C43 -157.7(4) no
C38 Rh2 C42 C38 0.0(3) no
C38 Rh2 C42 C41 -115.8(4) no
C38 Rh2 C42 C47 118.2(6) no
C42 Rh2 C38 C39 117.4(4) no
C42 Rh2 C38 C42 -0.0(3) no
C42 Rh2 C38 C43 -120.6(5) no
C39 Rh2 C40 C39 -0.0(2) no
C39 Rh2 C40 C41 114.0(4) no
C39 Rh2 C40 C45 -123.0(5) no
C40 Rh2 C39 C38 -118.7(4) no
C40 Rh2 C39 C40 -0.0(2) no
C40 Rh2 C39 C44 118.8(6) no
C39 Rh2 C41 C40 -40.0(3) no
C39 Rh2 C41 C42 82.6(3) no
C39 Rh2 C41 C46 -155.1(6) no
C41 Rh2 C39 C38 -79.4(3) no
C41 Rh2 C39 C40 39.3(2) no
C41 Rh2 C39 C44 158.1(6) no
C39 Rh2 C42 C38 37.2(3) no
C39 Rh2 C42 C41 -78.5(3) no
C39 Rh2 C42 C47 155.4(5) no
C42 Rh2 C39 C38 -38.5(2) no
C42 Rh2 C39 C40 80.2(3) no
C42 Rh2 C39 C44 -161.0(6) no
C40 Rh2 C41 C40 -0.0(3) no
C40 Rh2 C41 C42 122.6(4) no
C40 Rh2 C41 C46 -115.1(7) no
C41 Rh2 C40 C39 -114.0(4) no
C41 Rh2 C40 C41 0.0(3) no
C41 Rh2 C40 C45 123.0(6) no
C40 Rh2 C42 C38 80.5(3) no
C40 Rh2 C42 C41 -35.3(2) no
C40 Rh2 C42 C47 -161.3(5) no
C42 Rh2 C40 C39 -80.2(3) no
C42 Rh2 C40 C41 33.8(2) no
C42 Rh2 C40 C45 156.8(5) no
C41 Rh2 C42 C38 115.8(4) no
C41 Rh2 C42 C41 0.0(2) no
C41 Rh2 C42 C47 -126.1(6) no
C42 Rh2 C41 C40 -122.6(4) no
C42 Rh2 C41 C42 0.00(19) no
C42 Rh2 C41 C46 122.3(6) no
Rh1 P1 C1 C2 -156.4(2) no
Rh1 P1 C4 C5 -29.9(3) no
Rh1 P1 C10 C11 63.5(3) no
Rh1 P1 C10 C15 -116.1(3) no
C1 P1 C4 C5 -150.0(3) no
C4 P1 C1 C2 -44.9(4) no
C1 P1 C10 C11 -164.8(3) no
C1 P1 C10 C15 15.7(3) no
C10 P1 C1 C2 68.9(3) no
C4 P1 C10 C11 -48.6(3) no
C4 P1 C10 C15 131.9(3) no
C10 P1 C4 C5 94.8(3) no
Rh2 P2 C3 C2 -148.37(19) no
Rh2 P2 C16 C17 -25.8(3) no
Rh2 P2 C22 C23 -102.8(3) no
Rh2 P2 C22 C27 71.5(3) no
C3 P2 C16 C17 -147.7(3) no
C16 P2 C3 C2 -36.5(3) no
C3 P2 C22 C23 30.8(4) no
C3 P2 C22 C27 -154.9(3) no
C22 P2 C3 C2 78.2(3) no
C16 P2 C22 C23 145.6(3) no
C16 P2 C22 C27 -40.1(4) no
C22 P2 C16 C17 95.6(3) no
C48 O1 C50 C51 -174.0(17) no
C50 O1 C48 C49 -177.0(14) no
Rh1 N1 C5 C4 -5.4(5) no
Rh1 N1 C5 C6 176.5(3) no
Rh1 N1 C9 C8 -179.2(3) no
C5 N1 C9 C8 3.8(6) no
C9 N1 C5 C4 171.6(4) no
C9 N1 C5 C6 -6.6(6) no
Rh2 N2 C17 C16 0.6(6) no
Rh2 N2 C17 C18 -176.3(3) no
Rh2 N2 C21 C20 175.5(3) no
C17 N2 C21 C20 0.6(7) no
C21 N2 C17 C16 175.3(4) no
C21 N2 C17 C18 -1.6(7) no
P1 C1 C2 C3 178.0(3) no
C1 C2 C3 P2 -60.0(5) no
P1 C4 C5 N1 25.1(5) no
P1 C4 C5 C6 -156.7(3) no
N1 C5 C6 C7 5.4(7) no
C4 C5 C6 C7 -172.7(4) no
C5 C6 C7 C8 -1.3(8) no
C6 C7 C8 C9 -1.5(8) no
C7 C8 C9 N1 0.2(8) no
P1 C10 C11 C12 178.5(3) no
P1 C10 C15 C14 -178.8(3) no
C11 C10 C15 C14 1.7(6) no
C15 C10 C11 C12 -2.0(6) no
C10 C11 C12 C13 2.1(7) no
C11 C12 C13 C14 -1.8(8) no
C12 C13 C14 C15 1.5(7) no
C13 C14 C15 C10 -1.4(7) no
P2 C16 C17 N2 18.5(6) no
P2 C16 C17 C18 -164.6(3) no
N2 C17 C18 C19 1.0(7) no
C16 C17 C18 C19 -175.9(4) no
C17 C18 C19 C20 0.7(7) no
C18 C19 C20 C21 -1.6(8) no
C19 C20 C21 N2 1.0(8) no
P2 C22 C23 C24 174.2(3) no
P2 C22 C27 C26 -174.6(3) no
C23 C22 C27 C26 -0.1(7) no
C27 C22 C23 C24 -0.1(6) no
C22 C23 C24 C25 -1.1(7) no
C23 C24 C25 C26 2.5(9) no
C24 C25 C26 C27 -2.8(9) no
C25 C26 C27 C22 1.6(9) no
Rh1 C28 C29 Rh1 0.0 no
Rh1 C28 C29 C30 -62.5(3) no
Rh1 C28 C29 C34 122.4(4) no
Rh1 C28 C32 Rh1 0.0 no
Rh1 C28 C32 C31 62.9(3) no
Rh1 C28 C32 C37 -119.7(4) no
C29 C28 C32 Rh1 -60.5(4) no
C29 C28 C32 C31 2.4(5) no
C29 C28 C32 C37 179.8(4) no
C32 C28 C29 Rh1 62.0(4) no
C32 C28 C29 C30 -0.5(5) no
C32 C28 C29 C34 -175.6(4) no
C33 C28 C29 Rh1 -118.8(6) no
C33 C28 C29 C30 178.7(5) no
C33 C28 C29 C34 3.5(8) no
C33 C28 C32 Rh1 120.4(6) no
C33 C28 C32 C31 -176.8(5) no
C33 C28 C32 C37 0.6(8) no
Rh1 C29 C30 Rh1 -0.0 no
Rh1 C29 C30 C31 -64.3(3) no
Rh1 C29 C30 C35 125.2(4) no
C28 C29 C30 Rh1 62.6(4) no
C28 C29 C30 C31 -1.7(5) no
C28 C29 C30 C35 -172.2(4) no
C34 C29 C30 Rh1 -122.3(5) no
C34 C29 C30 C31 173.4(4) no
C34 C29 C30 C35 2.8(8) no
Rh1 C30 C31 Rh1 -0.0 no
Rh1 C30 C31 C32 -59.5(3) no
Rh1 C30 C31 C36 122.6(4) no
C29 C30 C31 Rh1 62.7(4) no
C29 C30 C31 C32 3.2(5) no
C29 C30 C31 C36 -174.7(4) no
C35 C30 C31 Rh1 -126.4(5) no
C35 C30 C31 C32 174.1(4) no
C35 C30 C31 C36 -3.9(7) no
Rh1 C31 C32 Rh1 0.0 no
Rh1 C31 C32 C28 -61.9(3) no
Rh1 C31 C32 C37 120.8(4) no
C30 C31 C32 Rh1 58.4(3) no
C30 C31 C32 C28 -3.5(5) no
C30 C31 C32 C37 179.2(4) no
C36 C31 C32 Rh1 -123.7(5) no
C36 C31 C32 C28 174.4(4) no
C36 C31 C32 C37 -2.9(7) no
Rh2 C38 C39 Rh2 0.0 no
Rh2 C38 C39 C40 -61.1(3) no
Rh2 C38 C39 C44 125.6(4) no
Rh2 C38 C42 Rh2 0.000(10) no
Rh2 C38 C42 C41 63.7(3) no
Rh2 C38 C42 C47 -120.2(4) no
C39 C38 C42 Rh2 -63.0(3) no
C39 C38 C42 C41 0.7(5) no
C39 C38 C42 C47 176.8(4) no
C42 C38 C39 Rh2 63.9(3) no
C42 C38 C39 C40 2.8(5) no
C42 C38 C39 C44 -170.5(4) no
C43 C38 C39 Rh2 -120.9(5) no
C43 C38 C39 C40 178.0(4) no
C43 C38 C39 C44 4.7(7) no
C43 C38 C42 Rh2 121.7(5) no
C43 C38 C42 C41 -174.6(4) no
C43 C38 C42 C47 1.6(7) no
Rh2 C39 C40 Rh2 -0.000(11) no
Rh2 C39 C40 C41 -65.9(3) no
Rh2 C39 C40 C45 126.0(4) no
C38 C39 C40 Rh2 60.8(3) no
C38 C39 C40 C41 -5.1(5) no
C38 C39 C40 C45 -173.2(4) no
C44 C39 C40 Rh2 -125.6(5) no
C44 C39 C40 C41 168.5(4) no
C44 C39 C40 C45 0.4(7) no
Rh2 C40 C41 Rh2 -0.000(13) no
Rh2 C40 C41 C42 -57.7(3) no
Rh2 C40 C41 C46 124.8(4) no
C39 C40 C41 Rh2 63.3(3) no
C39 C40 C41 C42 5.7(5) no
C39 C40 C41 C46 -171.9(4) no
C45 C40 C41 Rh2 -128.3(5) no
C45 C40 C41 C42 174.1(5) no
C45 C40 C41 C46 -3.5(7) no
Rh2 C41 C42 Rh2 0.0 no
Rh2 C41 C42 C38 -60.2(3) no
Rh2 C41 C42 C47 123.9(4) no
C40 C41 C42 Rh2 56.2(4) no
C40 C41 C42 C38 -4.0(5) no
C40 C41 C42 C47 -179.9(4) no
C46 C41 C42 Rh2 -126.4(5) no
C46 C41 C42 C38 173.4(4) no
C46 C41 C42 C47 -2.5(8) no
